data_4029935
loop_
_publ_author_name
'Oba, Makoto'
'Takazaki, Hiroomi'
'Kawabe, Naomi'
'Doi, Mitsunobu'
'Demizu, Yosuke'
'Kurihara, Masaaki'
'Kawakubo, Hiromu'
'Nagano, Masanobu'
'Suemune, Hiroshi'
'Tanaka, Masakazu'

_publ_section_title
;
 Helical Peptide-foldamers having a chiral five-membered ring amino Acid
 with two azido functional groups.
;
_journal_issue 19
_journal_name_full 'The Journal of organic chemistry'
_journal_page_first 9125
_journal_page_last 9140
_journal_paper_doi 10.1021/jo501493x
_journal_volume 79
_journal_year 2014
_chemical_absolute_configuration rm
_chemical_compound_source synthesis
_chemical_formula_sum 'C42 H70 N18 O9'
_chemical_formula_weight 971.16
_chemical_name_systematic
; 
 Boc-(Leu-Leu-Ac5N3)2-OMe
;
_space_group_IT_number 1
_symmetry_cell_setting triclinic
_symmetry_space_group_name_Hall 'P 1'
_symmetry_space_group_name_H-M 'P 1'
_atom_sites_solution_hydrogens geom
_atom_sites_solution_primary direct
_atom_sites_solution_secondary difmap
_audit_creation_method SHELXL-97
_cell_angle_alpha 74.337(3)
_cell_angle_beta 75.436(3)
_cell_angle_gamma 81.902(3)
_cell_formula_units_Z 3
_cell_length_a 13.361(2)
_cell_length_b 16.306(3)
_cell_length_c 20.844(3)
_cell_measurement_reflns_used 7754
_cell_measurement_temperature 240(2)
_cell_measurement_theta_max 20.88
_cell_measurement_theta_min 2.17
_cell_volume 4219.0(12)
_computing_cell_refinement 'SMART (Bruker, 1998)'
_computing_data_collection 'SMART (Bruker, 1998)'
_computing_data_reduction 'SAINTPLUS (Bruker, 1998)'
_computing_molecular_graphics 'PLATON (Spek, 2003)'
_computing_publication_material 'SHELXL-97 (Sheldrick, 2008)'
_computing_structure_refinement 'SHELXL-97 (Sheldrick, 2008)'
_computing_structure_solution 'SHELXD (Seldrick & Gould, 1996)'
_diffrn_ambient_temperature 240(2)
_diffrn_detector_area_resol_mean 8.366
_diffrn_measured_fraction_theta_full 0.994
_diffrn_measured_fraction_theta_max 0.994
_diffrn_measurement_device_type 'Bruker AXS SMART APEX (CCD area detector)'
_diffrn_measurement_method \w-scan
_diffrn_radiation_monochromator 'Bruker AXS Montel (conforcal multilayer optics)'
_diffrn_radiation_source 'MacScience M18XCE (rotating anode)'
_diffrn_radiation_type MoK\a
_diffrn_radiation_wavelength 0.71073
_diffrn_reflns_av_R_equivalents 0.0449
_diffrn_reflns_av_sigmaI/netI 0.0961
_diffrn_reflns_limit_h_max 15
_diffrn_reflns_limit_h_min -15
_diffrn_reflns_limit_k_max 18
_diffrn_reflns_limit_k_min -18
_diffrn_reflns_limit_l_max 23
_diffrn_reflns_limit_l_min -23
_diffrn_reflns_number 29087
_diffrn_reflns_theta_full 24.11
_diffrn_reflns_theta_max 24.11
_diffrn_reflns_theta_min 1.30
_diffrn_standards_decay_% 4.3
_diffrn_standards_interval_count 29087
_diffrn_standards_interval_time 780
_diffrn_standards_number 150
_exptl_absorpt_coefficient_mu 0.083
_exptl_absorpt_correction_type none
_exptl_crystal_colour colourless
_exptl_crystal_density_diffrn 1.147
_exptl_crystal_density_method 'not measured'
_exptl_crystal_description plate
_exptl_crystal_F_000 1560
_exptl_crystal_size_max 0.60
_exptl_crystal_size_mid 0.30
_exptl_crystal_size_min 0.03
_refine_diff_density_max 0.613
_refine_diff_density_min -0.362
_refine_diff_density_rms 0.063
_refine_ls_abs_structure_details 'Flack (1983), w0 Friedel pairs'
_refine_ls_abs_structure_Flack 0.3(15)
_refine_ls_extinction_method none
_refine_ls_goodness_of_fit_ref 1.023
_refine_ls_hydrogen_treatment constr
_refine_ls_matrix_type fullcycle
_refine_ls_number_parameters 1864
_refine_ls_number_reflns 13342
_refine_ls_number_restraints 63
_refine_ls_restrained_S_all 1.024
_refine_ls_R_factor_all 0.1013
_refine_ls_R_factor_gt 0.0864
_refine_ls_shift/su_max 0.015
_refine_ls_shift/su_mean 0.002
_refine_ls_structure_factor_coef Fsqd
_refine_ls_weighting_details 'calc w=1/[\s^2^(Fo^2^)+(0.1290P)^2^+3.4912P] where P=(Fo^2^+2Fc^2^)/3'
_refine_ls_weighting_scheme calc
_refine_ls_wR_factor_gt 0.2284
_refine_ls_wR_factor_ref 0.2459
_reflns_number_gt 10864
_reflns_number_total 13342
_reflns_threshold_expression I>2\s(I)
_cod_data_source_file jo501493x_si_003.cif
_cod_data_source_block takaz6
_cod_depositor_comments 'Adding full bibliography for 4029935--4029938.cif.'
_cod_original_cell_volume 4219.1(12)
_cod_original_sg_symbol_H-M P1
_cod_database_code 4029935

loop_
_symmetry_equiv_pos_as_xyz
'x, y, z'

loop_
_atom_site_label
_atom_site_type_symbol
_atom_site_fract_x
_atom_site_fract_y
_atom_site_fract_z
_atom_site_U_iso_or_equiv
_atom_site_adp_type
_atom_site_occupancy
_atom_site_symmetry_multiplicity
_atom_site_calc_flag
_atom_site_refinement_flags
C1_10 C -0.1826(8) 1.0146(8) -0.1346(5) 0.087(3) Uani 1 1 d .
O1_10 O -0.2742(4) 1.0440(4) -0.1634(3) 0.0639(13) Uani 1 1 d .
C2_10 C -0.1035(10) 0.9914(11) -0.1957(7) 0.124(5) Uani 1 1 d .
H2A_10 H -0.1282 0.9463 -0.2086 0.186 Uiso 1 1 calc R
H2B_10 H -0.0374 0.9719 -0.1832 0.186 Uiso 1 1 calc R
H2C_10 H -0.0950 1.0413 -0.2339 0.186 Uiso 1 1 calc R
C3_10 C -0.2089(12) 0.9370(9) -0.0759(7) 0.123(4) Uani 1 1 d .
H3A_10 H -0.2318 0.8940 -0.0921 0.184 Uiso 1 1 calc R
H3B_10 H -0.2639 0.9534 -0.0402 0.184 Uiso 1 1 calc R
H3C_10 H -0.1479 0.9140 -0.0577 0.184 Uiso 1 1 calc R
C4_10 C -0.1480(11) 1.0812(11) -0.1126(9) 0.128(5) Uani 1 1 d .
H4A_10 H -0.1311 1.1296 -0.1514 0.193 Uiso 1 1 calc R
H4B_10 H -0.0870 1.0591 -0.0942 0.193 Uiso 1 1 calc R
H4C_10 H -0.2028 1.0991 -0.0776 0.193 Uiso 1 1 calc R
C5_10 C -0.3617(5) 1.0723(4) -0.1257(3) 0.0495(16) Uani 1 1 d .
O5_10 O -0.3764(4) 1.0768(4) -0.0675(3) 0.0653(14) Uani 1 1 d .
N1_11 N -0.4344(4) 1.0946(3) -0.1628(3) 0.0448(12) Uani 1 1 d .
H1_11 H -0.4210 1.0858 -0.2035 0.054 Uiso 1 1 calc R
C1_11 C -0.5352(5) 1.1332(4) -0.1354(3) 0.0438(14) Uani 1 1 d .
H1A_11 H -0.5245 1.1894 -0.1295 0.053 Uiso 1 1 calc R
C2_11 C -0.6066(6) 1.1491(5) -0.1859(4) 0.0543(16) Uani 1 1 d .
H2A_11 H -0.5709 1.1826 -0.2303 0.065 Uiso 1 1 calc R
H2B_11 H -0.6181 1.0940 -0.1921 0.065 Uiso 1 1 calc R
C3_11 C -0.7102(7) 1.1952(6) -0.1642(5) 0.076(2) Uani 1 1 d .
H3_11 H -0.7409 1.1656 -0.1165 0.091 Uiso 1 1 calc R
C4_11 C -0.7828(9) 1.1888(8) -0.2094(6) 0.100(3) Uani 1 1 d .
H4A_11 H -0.8496 1.2188 -0.1956 0.150 Uiso 1 1 calc R
H4B_11 H -0.7921 1.1293 -0.2041 0.150 Uiso 1 1 calc R
H4C_11 H -0.7524 1.2144 -0.2569 0.150 Uiso 1 1 calc R
C5_11 C -0.7028(11) 1.2889(8) -0.1658(8) 0.115(4) Uani 1 1 d .
H5A_11 H -0.7717 1.3153 -0.1516 0.172 Uiso 1 1 calc R
H5B_11 H -0.6716 1.3192 -0.2119 0.172 Uiso 1 1 calc R
H5C_11 H -0.6604 1.2915 -0.1350 0.172 Uiso 1 1 calc R
C6_11 C -0.5908(5) 1.0819(4) -0.0664(3) 0.0462(15) Uani 1 1 d .
O6_11 O -0.6422(4) 1.1179(3) -0.0236(2) 0.0547(12) Uani 1 1 d .
N1_12 N -0.5820(4) 0.9974(4) -0.0561(3) 0.0486(13) Uani 1 1 d .
H1_12 H -0.5410 0.9723 -0.0860 0.058 Uiso 1 1 calc R
C1_12 C -0.6438(6) 0.9481(4) 0.0072(3) 0.0523(16) Uani 1 1 d .
H1A_12 H -0.7159 0.9739 0.0095 0.063 Uiso 1 1 calc R
C2_12 C -0.6468(7) 0.8564(5) 0.0048(4) 0.067(2) Uani 1 1 d .
H2A_12 H -0.5770 0.8353 -0.0160 0.081 Uiso 1 1 calc R
H2B_12 H -0.6655 0.8214 0.0517 0.081 Uiso 1 1 calc R
C3_12 C -0.720(2) 0.8446(12) -0.0338(13) 0.166(7) Uani 1 1 d .
H3_12 H -0.6660 0.8513 -0.0768 0.200 Uiso 1 1 calc R
C4_12 C -0.7250(17) 0.7456(12) -0.0286(10) 0.165(7) Uani 1 1 d .
H4A_12 H -0.6674 0.7128 -0.0106 0.248 Uiso 1 1 calc R
H4B_12 H -0.7209 0.7376 -0.0737 0.248 Uiso 1 1 calc R
H4C_12 H -0.7899 0.7263 0.0015 0.248 Uiso 1 1 calc R
C5_12 C -0.788(2) 0.9026(19) -0.0647(15) 0.211(11) Uani 1 1 d .
H5A_12 H -0.8209 0.8754 -0.0891 0.316 Uiso 1 1 calc R
H5B_12 H -0.7505 0.9495 -0.0967 0.316 Uiso 1 1 calc R
H5C_12 H -0.8400 0.9243 -0.0304 0.316 Uiso 1 1 calc R
C6_12 C -0.6150(5) 0.9581(5) 0.0694(4) 0.0536(17) Uani 1 1 d .
O6_12 O -0.6806(4) 0.9490(4) 0.1251(3) 0.0663(14) Uani 1 1 d .
N1_13 N -0.5166(5) 0.9725(4) 0.0652(3) 0.0579(15) Uani 1 1 d .
H1_13 H -0.4702 0.9717 0.0276 0.069 Uiso 1 1 calc .
C1_13 C -0.4862(6) 0.9897(6) 0.1241(4) 0.067(2) Uani 1 1 d .
C2_13 C -0.4930(7) 0.9081(7) 0.1839(5) 0.078(2) Uani 1 1 d .
H2A_13 H -0.5295 0.9216 0.2273 0.094 Uiso 1 1 calc R
H2B_13 H -0.5292 0.8650 0.1757 0.094 Uiso 1 1 calc R
C3_13 C -0.3789(11) 0.8761(11) 0.1849(7) 0.124(5) Uani 1 1 d D
H3_13 H -0.3729 0.8444 0.2317 0.149 Uiso 1 1 calc R
C4_13 C -0.3232(12) 0.9512(12) 0.1635(8) 0.140(6) Uani 1 1 d D
H4_13 H -0.2487 0.9359 0.1463 0.168 Uiso 1 1 calc R
C5_13 C -0.3703(7) 1.0071(7) 0.1032(5) 0.079(2) Uani 1 1 d .
H5A_13 H -0.3622 1.0678 0.0970 0.095 Uiso 1 1 calc R
H5B_13 H -0.3365 0.9906 0.0606 0.095 Uiso 1 1 calc R
C6_13 C -0.5543(6) 1.0655(6) 0.1452(4) 0.0619(19) Uani 1 1 d .
O6_13 O -0.5838(5) 1.0699(5) 0.2052(3) 0.092(2) Uani 1 1 d .
N3_13 N -0.3329(16) 0.8241(14) 0.1366(10) 0.181(7) Uani 1 1 d D
N31_13 N -0.361(3) 0.760(2) 0.1381(18) 0.272(17) Uani 1 1 d D
N32_13 N -0.418(4) 0.715(4) 0.129(3) 0.39(3) Uani 1 1 d D
N4_13 N -0.3353(12) 0.9926(13) 0.2209(7) 0.144(5) Uani 1 1 d D
N41_13 N -0.3461(13) 1.0695(14) 0.2073(8) 0.146(5) Uani 1 1 d D
N42_13 N -0.3603(19) 1.1424(15) 0.2025(11) 0.191(8) Uani 1 1 d D
N1_14 N -0.5697(5) 1.1323(4) 0.0944(3) 0.0597(15) Uani 1 1 d .
H1_14 H -0.5432 1.1289 0.0525 0.072 Uiso 1 1 calc R
C1_14 C -0.6301(6) 1.2120(5) 0.1066(4) 0.0641(19) Uani 1 1 d .
H1A_14 H -0.6074 1.2278 0.1430 0.077 Uiso 1 1 calc R
C2_14 C -0.6123(8) 1.2855(6) 0.0428(5) 0.077(2) Uani 1 1 d .
H2A_14 H -0.6421 1.2726 0.0085 0.093 Uiso 1 1 calc R
H2B_14 H -0.6511 1.3371 0.0546 0.093 Uiso 1 1 calc R
C3_14 C -0.5003(11) 1.3058(9) 0.0099(7) 0.108(4) Uani 1 1 d .
H3_14 H -0.4658 1.2556 -0.0073 0.130 Uiso 1 1 calc R
C4_14 C -0.4984(13) 1.3800(11) -0.0527(8) 0.134(5) Uani 1 1 d .
H4A_14 H -0.4274 1.3944 -0.0732 0.202 Uiso 1 1 calc R
H4B_14 H -0.5395 1.4291 -0.0393 0.202 Uiso 1 1 calc R
H4C_14 H -0.5270 1.3640 -0.0856 0.202 Uiso 1 1 calc R
C5_14 C -0.4434(15) 1.3151(14) 0.0581(10) 0.165(7) Uani 1 1 d .
H5A_14 H -0.3734 1.3292 0.0340 0.247 Uiso 1 1 calc R
H5B_14 H -0.4407 1.2618 0.0927 0.247 Uiso 1 1 calc R
H5C_14 H -0.4780 1.3603 0.0797 0.247 Uiso 1 1 calc R
C6_14 C -0.7473(6) 1.1999(5) 0.1306(4) 0.0570(17) Uani 1 1 d .
O6_14 O -0.8019(4) 1.2336(4) 0.1740(3) 0.0734(16) Uani 1 1 d .
N1_15 N -0.7829(5) 1.1503(4) 0.1007(3) 0.0554(14) Uani 1 1 d .
H1_15 H -0.7406 1.1279 0.0698 0.066 Uiso 1 1 calc R
C1_15 C -0.8928(5) 1.1338(5) 0.1200(4) 0.0517(16) Uani 1 1 d .
H1A_15 H -0.9350 1.1890 0.1118 0.062 Uiso 1 1 calc R
C2_15 C -0.9136(6) 1.0797(5) 0.0755(4) 0.0613(18) Uani 1 1 d .
H2A_15 H -0.8898 1.1092 0.0275 0.074 Uiso 1 1 calc R
H2B_15 H -0.8714 1.0253 0.0837 0.074 Uiso 1 1 calc R
C3_15 C -1.0251(8) 1.0606(7) 0.0867(6) 0.087(3) Uani 1 1 d .
H3_15 H -1.0514 1.0383 0.1365 0.104 Uiso 1 1 calc R
C4_15 C -1.0303(11) 0.9899(9) 0.0518(7) 0.115(4) Uani 1 1 d .
H4A_15 H -1.1021 0.9785 0.0588 0.173 Uiso 1 1 calc R
H4B_15 H -0.9915 0.9383 0.0713 0.173 Uiso 1 1 calc R
H4C_15 H -1.0006 1.0084 0.0032 0.173 Uiso 1 1 calc R
C5_15 C -1.0921(11) 1.1392(12) 0.0641(9) 0.139(5) Uani 1 1 d .
H5A_15 H -1.1628 1.1246 0.0719 0.209 Uiso 1 1 calc R
H5B_15 H -1.0665 1.1640 0.0157 0.209 Uiso 1 1 calc R
H5C_15 H -1.0905 1.1803 0.0899 0.209 Uiso 1 1 calc R
C6_15 C -0.9226(6) 1.0887(4) 0.1958(3) 0.0504(16) Uani 1 1 d .
O6_15 O -1.0078(4) 1.1075(4) 0.2307(2) 0.0629(13) Uani 1 1 d .
N1_16 N -0.8562(4) 1.0290(4) 0.2201(3) 0.0495(13) Uani 1 1 d .
H1_16 H -0.7999 1.0146 0.1925 0.059 Uiso 1 1 calc .
C1_16 C -0.8745(5) 0.9854(4) 0.2933(3) 0.0493(15) Uani 1 1 d .
C2_16 C -0.7869(6) 0.9152(5) 0.3072(4) 0.0592(18) Uani 1 1 d .
H2A_16 H -0.8132 0.8585 0.3201 0.071 Uiso 1 1 calc R
H2B_16 H -0.7305 0.9188 0.2664 0.071 Uiso 1 1 calc R
C3_16 C -0.7503(6) 0.9299(5) 0.3632(4) 0.066(2) Uani 1 1 d D
H3_16 H -0.7971 0.9046 0.4071 0.079 Uiso 1 1 calc R
C4_16 C -0.7620(7) 1.0266(6) 0.3511(4) 0.073(2) Uani 1 1 d D
H4_16 H -0.7089 1.0518 0.3105 0.088 Uiso 1 1 calc R
C5_16 C -0.8653(7) 1.0481(6) 0.3352(4) 0.068(2) Uani 1 1 d .
H5A_16 H -0.8716 1.1074 0.3085 0.081 Uiso 1 1 calc R
H5B_16 H -0.9197 1.0409 0.3774 0.081 Uiso 1 1 calc R
C6_16 C -0.9775(7) 0.9467(5) 0.3164(4) 0.065(2) Uani 1 1 d .
O6_16 O -1.0330(5) 0.9401(4) 0.3733(3) 0.0853(18) Uani 1 1 d .
O7_16 O -0.9975(5) 0.9142(4) 0.2700(3) 0.0789(16) Uani 1 1 d .
C7_16 C -1.0942(8) 0.8747(8) 0.2875(6) 0.096(3) Uani 1 1 d .
H7A_16 H -1.1003 0.8531 0.2497 0.144 Uiso 1 1 calc R
H7B_16 H -1.1516 0.9166 0.2966 0.144 Uiso 1 1 calc R
H7C_16 H -1.0956 0.8279 0.3279 0.144 Uiso 1 1 calc R
N3_16 N -0.6443(6) 0.8905(6) 0.3635(5) 0.089(2) Uani 1 1 d D
N31_16 N -0.6244(9) 0.8628(9) 0.4164(7) 0.128(4) Uani 1 1 d D
N32_16 N -0.6011(18) 0.8189(19) 0.4670(11) 0.256(13) Uani 1 1 d D
N4_16 N -0.7537(8) 1.0563(6) 0.4091(5) 0.095(2) Uani 1 1 d D
N41_16 N -0.6719(9) 1.0753(7) 0.4109(6) 0.111(3) Uani 1 1 d D
N42_16 N -0.5955(12) 1.0938(11) 0.4173(9) 0.165(6) Uani 1 1 d D
C1_20 C 0.0275(12) 0.4132(8) 0.0585(6) 0.107(4) Uani 1 1 d .
O1_20 O -0.0161(5) 0.3426(4) 0.1165(3) 0.0796(17) Uani 1 1 d .
C2_20 C -0.0570(17) 0.4796(12) 0.0414(9) 0.166(7) Uani 1 1 d .
H2A_20 H -0.0839 0.5071 0.0789 0.249 Uiso 1 1 calc R
H2B_20 H -0.1124 0.4530 0.0341 0.249 Uiso 1 1 calc R
H2C_20 H -0.0298 0.5220 0.0002 0.249 Uiso 1 1 calc R
C3_20 C 0.0715(14) 0.3685(11) 0.0004(7) 0.136(5) Uani 1 1 d .
H3A_20 H 0.0151 0.3485 -0.0115 0.204 Uiso 1 1 calc R
H3B_20 H 0.1190 0.3203 0.0150 0.204 Uiso 1 1 calc R
H3C_20 H 0.1081 0.4085 -0.0392 0.204 Uiso 1 1 calc R
C4_20 C 0.1152(14) 0.4464(10) 0.0759(9) 0.137(5) Uani 1 1 d .
H4A_20 H 0.0873 0.4751 0.1125 0.205 Uiso 1 1 calc R
H4B_20 H 0.1507 0.4864 0.0359 0.205 Uiso 1 1 calc R
H4C_20 H 0.1637 0.3990 0.0905 0.205 Uiso 1 1 calc R
C5_20 C -0.0516(6) 0.3555(6) 0.1793(4) 0.064(2) Uani 1 1 d .
O5_20 O -0.0607(5) 0.4262(4) 0.1921(3) 0.0713(15) Uani 1 1 d .
N1_21 N -0.0706(5) 0.2830(4) 0.2268(3) 0.0548(14) Uani 1 1 d .
H1_21 H -0.0597 0.2346 0.2152 0.066 Uiso 1 1 calc R
C1_21 C -0.1091(6) 0.2845(5) 0.2978(4) 0.0544(17) Uani 1 1 d .
H1A_21 H -0.1688 0.3280 0.2998 0.065 Uiso 1 1 calc R
C2_21 C -0.1489(6) 0.1998(5) 0.3422(4) 0.0553(17) Uani 1 1 d .
H2A_21 H -0.1715 0.2044 0.3897 0.066 Uiso 1 1 calc R
H2B_21 H -0.0913 0.1555 0.3402 0.066 Uiso 1 1 calc R
C3_21 C -0.2389(6) 0.1711(6) 0.3223(4) 0.066(2) Uani 1 1 d .
H3_21 H -0.2132 0.1618 0.2757 0.079 Uiso 1 1 calc R
C4_21 C -0.3301(8) 0.2395(8) 0.3200(6) 0.096(3) Uani 1 1 d .
H4A_21 H -0.3064 0.2922 0.2884 0.144 Uiso 1 1 calc R
H4B_21 H -0.3577 0.2492 0.3653 0.144 Uiso 1 1 calc R
H4C_21 H -0.3839 0.2203 0.3050 0.144 Uiso 1 1 calc R
C5_21 C -0.2713(9) 0.0891(7) 0.3688(6) 0.091(3) Uani 1 1 d .
H5A_21 H -0.2118 0.0474 0.3691 0.136 Uiso 1 1 calc R
H5B_21 H -0.3238 0.0689 0.3533 0.136 Uiso 1 1 calc R
H5C_21 H -0.2995 0.0968 0.4146 0.136 Uiso 1 1 calc R
C6_21 C -0.0290(5) 0.3117(4) 0.3280(3) 0.0486(15) Uani 1 1 d .
O6_21 O -0.0591(4) 0.3363(3) 0.3807(2) 0.0578(12) Uani 1 1 d .
N1_22 N 0.0689(4) 0.3128(4) 0.2930(3) 0.0530(14) Uani 1 1 d .
H1_22 H 0.0887 0.2924 0.2569 0.064 Uiso 1 1 calc R
C1_22 C 0.1432(6) 0.3497(5) 0.3169(4) 0.0611(18) Uani 1 1 d .
H1A_22 H 0.1480 0.3152 0.3632 0.073 Uiso 1 1 calc R
C2_22 C 0.2489(7) 0.3458(8) 0.2698(6) 0.087(3) Uani 1 1 d .
H2A_22 H 0.2437 0.3790 0.2238 0.104 Uiso 1 1 calc R
H2B_22 H 0.2690 0.2863 0.2675 0.104 Uiso 1 1 calc R
C3_22 C 0.3351(8) 0.3788(8) 0.2901(6) 0.097(3) Uani 1 1 d .
H3_22 H 0.3156 0.4392 0.2918 0.116 Uiso 1 1 calc R
C4_22 C 0.3538(13) 0.3283(12) 0.3586(9) 0.147(6) Uani 1 1 d .
H4A_22 H 0.2938 0.3373 0.3942 0.220 Uiso 1 1 calc R
H4B_22 H 0.4144 0.3470 0.3665 0.220 Uiso 1 1 calc R
H4C_22 H 0.3652 0.2680 0.3592 0.220 Uiso 1 1 calc R
C5_22 C 0.4337(13) 0.3748(16) 0.2340(11) 0.169(7) Uani 1 1 d .
H5A_22 H 0.4198 0.4061 0.1900 0.254 Uiso 1 1 calc R
H5B_22 H 0.4552 0.3157 0.2331 0.254 Uiso 1 1 calc R
H5C_22 H 0.4884 0.4000 0.2432 0.254 Uiso 1 1 calc R
C6_22 C 0.1066(5) 0.4420(5) 0.3210(4) 0.0536(17) Uani 1 1 d .
O6_22 O 0.1283(4) 0.4700(4) 0.3645(3) 0.0597(12) Uani 1 1 d .
N1_23 N 0.0540(5) 0.4906(4) 0.2752(3) 0.0567(14) Uani 1 1 d .
H1_23 H 0.0409 0.4694 0.2444 0.068 Uiso 1 1 calc .
C1_23 C 0.0190(7) 0.5787(5) 0.2771(4) 0.066(2) Uani 1 1 d .
C2_23 C 0.1097(9) 0.6337(7) 0.2596(5) 0.088(3) Uani 1 1 d .
H2A_23 H 0.1004 0.6663 0.2942 0.106 Uiso 1 1 calc R
H2B_23 H 0.1741 0.5967 0.2607 0.106 Uiso 1 1 calc R
C3_23 C 0.1186(17) 0.6920(12) 0.1932(10) 0.147(6) Uani 1 1 d D
H3_23 H 0.1197 0.7532 0.1912 0.176 Uiso 1 1 calc R
C4_23 C 0.0352(11) 0.6688(8) 0.1636(6) 0.109(4) Uani 1 1 d D
H4_23 H 0.0690 0.6303 0.1336 0.131 Uiso 1 1 calc R
C5_23 C -0.0439(8) 0.6201(6) 0.2218(5) 0.081(2) Uani 1 1 d .
H5A_23 H -0.0710 0.5765 0.2078 0.098 Uiso 1 1 calc R
H5B_23 H -0.1018 0.6587 0.2384 0.098 Uiso 1 1 calc R
C6_23 C -0.0542(6) 0.5824(5) 0.3478(4) 0.0608(18) Uani 1 1 d .
O6_23 O -0.0583(5) 0.6434(4) 0.3716(3) 0.0808(17) Uani 1 1 d .
N3_23 N 0.214(3) 0.651(3) 0.156(2) 0.33(2) Uani 1 1 d D
N31_23 N 0.297(3) 0.664(3) 0.166(3) 0.36(3) Uani 1 1 d D
N32_23 N 0.325(5) 0.726(3) 0.178(3) 0.43(4) Uani 1 1 d D
N4_23 N -0.0079(17) 0.7447(10) 0.1223(9) 0.183(7) Uani 1 1 d D
N41_23 N -0.0434(18) 0.7404(13) 0.0773(11) 0.192(8) Uani 1 1 d D
N42_23 N -0.065(3) 0.734(3) 0.0275(16) 0.33(2) Uani 1 1 d D
N1_24 N -0.1171(4) 0.5196(4) 0.3761(3) 0.0461(12) Uani 1 1 d .
H1_24 H -0.1145 0.4800 0.3547 0.055 Uiso 1 1 calc R
C1_24 C -0.1899(5) 0.5149(4) 0.4414(3) 0.0474(15) Uani 1 1 d .
H1A_24 H -0.2190 0.5738 0.4432 0.057 Uiso 1 1 calc R
C2_24 C -0.2797(6) 0.4623(5) 0.4485(4) 0.0581(18) Uani 1 1 d .
H2A_24 H -0.2501 0.4076 0.4383 0.070 Uiso 1 1 calc R
H2B_24 H -0.3172 0.4500 0.4965 0.070 Uiso 1 1 calc R
C3_24 C -0.3581(9) 0.4995(8) 0.4053(7) 0.099(3) Uani 1 1 d .
H3_24 H -0.3907 0.5519 0.4198 0.119 Uiso 1 1 calc R
C4_24 C -0.4457(11) 0.4401(11) 0.4236(9) 0.133(5) Uani 1 1 d .
H4A_24 H -0.4698 0.4231 0.4729 0.200 Uiso 1 1 calc R
H4B_24 H -0.4201 0.3897 0.4063 0.200 Uiso 1 1 calc R
H4C_24 H -0.5026 0.4698 0.4032 0.200 Uiso 1 1 calc R
C5_24 C -0.3220(15) 0.5255(15) 0.3338(11) 0.172(8) Uani 1 1 d .
H5A_24 H -0.3803 0.5485 0.3127 0.259 Uiso 1 1 calc R
H5B_24 H -0.2872 0.4768 0.3166 0.259 Uiso 1 1 calc R
H5C_24 H -0.2738 0.5691 0.3229 0.259 Uiso 1 1 calc R
C6_24 C -0.1363(5) 0.4790(4) 0.5010(3) 0.0437(14) Uani 1 1 d .
O6_24 O -0.1530(4) 0.5104(3) 0.5499(3) 0.0598(13) Uani 1 1 d .
N1_25 N -0.0722(4) 0.4080(3) 0.4978(3) 0.0453(12) Uani 1 1 d .
H1_25 H -0.0635 0.3865 0.4626 0.054 Uiso 1 1 calc R
C1_25 C -0.0172(5) 0.3664(4) 0.5512(3) 0.0443(14) Uani 1 1 d .
H1A_25 H -0.0691 0.3493 0.5946 0.053 Uiso 1 1 calc R
C2_25 C 0.0439(5) 0.2854(4) 0.5340(4) 0.0501(15) Uani 1 1 d .
H2A_25 H -0.0059 0.2458 0.5356 0.060 Uiso 1 1 calc R
H2B_25 H 0.0844 0.3009 0.4868 0.060 Uiso 1 1 calc R
C3_25 C 0.1171(6) 0.2384(5) 0.5792(4) 0.0635(19) Uani 1 1 d .
H3_25 H 0.1661 0.2791 0.5785 0.076 Uiso 1 1 calc R
C4_25 C 0.1794(9) 0.1678(7) 0.5474(6) 0.095(3) Uani 1 1 d .
H4A_25 H 0.2141 0.1924 0.5006 0.143 Uiso 1 1 calc R
H4B_25 H 0.1331 0.1267 0.5479 0.143 Uiso 1 1 calc R
H4C_25 H 0.2307 0.1393 0.5734 0.143 Uiso 1 1 calc R
C5_25 C 0.0593(10) 0.2068(8) 0.6525(6) 0.102(3) Uani 1 1 d .
H5A_25 H 0.1082 0.1772 0.6801 0.154 Uiso 1 1 calc R
H5B_25 H 0.0094 0.1679 0.6544 0.154 Uiso 1 1 calc R
H5C_25 H 0.0233 0.2550 0.6699 0.154 Uiso 1 1 calc R
C6_25 C 0.0527(5) 0.4243(4) 0.5607(3) 0.0423(14) Uani 1 1 d .
O6_25 O 0.0543(3) 0.4314(3) 0.6185(2) 0.0487(11) Uani 1 1 d .
N1_26 N 0.1174(4) 0.4667(3) 0.5054(3) 0.0435(12) Uani 1 1 d .
H1_26 H 0.1218 0.4566 0.4659 0.052 Uiso 1 1 calc .
C1_26 C 0.1805(5) 0.5296(4) 0.5107(3) 0.0450(14) Uani 1 1 d .
C2_26 C 0.2615(5) 0.5590(5) 0.4427(4) 0.0533(16) Uani 1 1 d .
H2A_26 H 0.3320 0.5395 0.4491 0.064 Uiso 1 1 calc R
H2B_26 H 0.2494 0.5358 0.4069 0.064 Uiso 1 1 calc R
C3_26 C 0.2479(6) 0.6546(5) 0.4237(4) 0.0571(17) Uani 1 1 d D
H3_26 H 0.2868 0.6778 0.4487 0.069 Uiso 1 1 calc R
C4_26 C 0.1331(5) 0.6724(5) 0.4500(4) 0.0565(17) Uani 1 1 d D
H4_26 H 0.0946 0.6558 0.4212 0.068 Uiso 1 1 calc R
C5_26 C 0.1131(5) 0.6124(4) 0.5201(4) 0.0517(16) Uani 1 1 d .
H5A_26 H 0.0396 0.6017 0.5363 0.062 Uiso 1 1 calc R
H5B_26 H 0.1339 0.6360 0.5530 0.062 Uiso 1 1 calc R
O7_26 O 0.2794(4) 0.4149(3) 0.5662(3) 0.0595(12) Uani 1 1 d .
C6_26 C 0.2335(5) 0.4932(4) 0.5693(4) 0.0506(16) Uani 1 1 d .
O6_26 O 0.2418(4) 0.5305(4) 0.6098(3) 0.0689(14) Uani 1 1 d .
C7_26 C 0.3307(8) 0.3738(6) 0.6217(5) 0.083(3) Uani 1 1 d .
H7A_26 H 0.3618 0.3179 0.6161 0.125 Uiso 1 1 calc R
H7B_26 H 0.2804 0.3674 0.6650 0.125 Uiso 1 1 calc R
H7C_26 H 0.3844 0.4085 0.6211 0.125 Uiso 1 1 calc R
N3_26 N 0.2811(6) 0.6913(5) 0.3505(4) 0.082(2) Uani 1 1 d D
N31_26 N 0.3737(8) 0.7001(7) 0.3315(5) 0.108(3) Uani 1 1 d D
N32_26 N 0.4606(9) 0.7117(9) 0.3084(7) 0.142(4) Uani 1 1 d D
N4_26 N 0.1074(6) 0.7635(5) 0.4482(5) 0.087(2) Uani 1 1 d D
N41_26 N 0.0249(6) 0.7779(5) 0.4859(4) 0.079(2) Uani 1 1 d D
N42_26 N -0.0504(7) 0.7988(6) 0.5208(5) 0.106(3) Uani 1 1 d D
C1_30 C -0.2974(7) 0.3274(5) 0.7111(5) 0.070(2) Uani 1 1 d .
O1_30 O -0.2095(4) 0.3757(3) 0.7030(3) 0.0598(13) Uani 1 1 d .
C2_30 C -0.2482(9) 0.2472(7) 0.6885(6) 0.094(3) Uani 1 1 d .
H2A_30 H -0.2017 0.2166 0.7176 0.142 Uiso 1 1 calc R
H2B_30 H -0.2095 0.2627 0.6414 0.142 Uiso 1 1 calc R
H2C_30 H -0.3020 0.2110 0.6920 0.142 Uiso 1 1 calc R
C3_30 C -0.3576(11) 0.3057(9) 0.7846(7) 0.118(4) Uani 1 1 d .
H3A_30 H -0.3110 0.2765 0.8140 0.178 Uiso 1 1 calc R
H3B_30 H -0.4114 0.2689 0.7893 0.178 Uiso 1 1 calc R
H3C_30 H -0.3891 0.3578 0.7977 0.178 Uiso 1 1 calc R
C4_30 C -0.3689(10) 0.3754(9) 0.6662(7) 0.113(4) Uani 1 1 d .
H4A_30 H -0.4000 0.4267 0.6809 0.169 Uiso 1 1 calc R
H4B_30 H -0.4230 0.3396 0.6695 0.169 Uiso 1 1 calc R
H4C_30 H -0.3301 0.3911 0.6193 0.169 Uiso 1 1 calc R
C5_30 C -0.2213(5) 0.4503(5) 0.7194(4) 0.0517(16) Uani 1 1 d .
O5_30 O -0.3044(4) 0.4839(3) 0.7455(3) 0.0638(13) Uani 1 1 d .
N1_31 N -0.1318(4) 0.4866(3) 0.7040(3) 0.0474(12) Uani 1 1 d .
H1_31 H -0.0760 0.4633 0.6817 0.057 Uiso 1 1 calc R
C1_31 C -0.1262(5) 0.5646(4) 0.7241(3) 0.0459(14) Uani 1 1 d .
H1A_31 H -0.1558 0.5537 0.7739 0.055 Uiso 1 1 calc R
C2_31 C -0.0151(5) 0.5847(5) 0.7125(4) 0.0536(16) Uani 1 1 d .
H2A_31 H -0.0138 0.6469 0.7020 0.064 Uiso 1 1 calc R
H2B_31 H 0.0249 0.5661 0.6719 0.064 Uiso 1 1 calc R
C3_31 C 0.0421(9) 0.5449(9) 0.7716(6) 0.099(3) Uani 1 1 d .
H3_31 H 0.1138 0.5627 0.7558 0.119 Uiso 1 1 calc R
C4_31 C 0.0482(15) 0.4514(12) 0.7875(9) 0.152(6) Uani 1 1 d .
H4A_31 H 0.0815 0.4322 0.7465 0.227 Uiso 1 1 calc R
H4B_31 H -0.0211 0.4320 0.8045 0.227 Uiso 1 1 calc R
H4C_31 H 0.0884 0.4280 0.8221 0.227 Uiso 1 1 calc R
C5_31 C -0.0084(14) 0.5790(14) 0.8317(9) 0.150(6) Uani 1 1 d .
H5A_31 H -0.0121 0.6409 0.8183 0.225 Uiso 1 1 calc R
H5B_31 H 0.0316 0.5583 0.8666 0.225 Uiso 1 1 calc R
H5C_31 H -0.0779 0.5600 0.8497 0.225 Uiso 1 1 calc R
C6_31 C -0.1885(5) 0.6411(4) 0.6905(3) 0.0434(14) Uani 1 1 d .
O6_31 O -0.2208(3) 0.6985(3) 0.7195(3) 0.0551(12) Uani 1 1 d .
N1_32 N -0.2102(4) 0.6422(3) 0.6301(3) 0.0440(12) Uani 1 1 d .
H1_32 H -0.1851 0.6013 0.6096 0.053 Uiso 1 1 calc R
C1_32 C -0.2765(5) 0.7135(4) 0.6005(3) 0.0410(13) Uani 1 1 d .
H1A_32 H -0.2425 0.7666 0.5927 0.049 Uiso 1 1 calc R
C2_32 C -0.2853(6) 0.7043(5) 0.5310(4) 0.0516(16) Uani 1 1 d .
H2A_32 H -0.3173 0.6510 0.5383 0.062 Uiso 1 1 calc R
H2B_32 H -0.2151 0.6986 0.5029 0.062 Uiso 1 1 calc R
C3_32 C -0.3481(6) 0.7778(5) 0.4900(4) 0.0532(16) Uani 1 1 d .
H3_32 H -0.4209 0.7797 0.5163 0.064 Uiso 1 1 calc R
C4_32 C -0.3462(7) 0.7582(6) 0.4229(5) 0.074(2) Uani 1 1 d .
H4A_32 H -0.3716 0.7024 0.4316 0.112 Uiso 1 1 calc R
H4B_32 H -0.2757 0.7582 0.3956 0.112 Uiso 1 1 calc R
H4C_32 H -0.3902 0.8012 0.3983 0.112 Uiso 1 1 calc R
C5_32 C -0.3081(8) 0.8641(6) 0.4775(5) 0.077(2) Uani 1 1 d .
H5A_32 H -0.3095 0.8759 0.5209 0.115 Uiso 1 1 calc R
H5B_32 H -0.3516 0.9077 0.4530 0.115 Uiso 1 1 calc R
H5C_32 H -0.2374 0.8641 0.4505 0.115 Uiso 1 1 calc R
C6_32 C -0.3814(5) 0.7208(4) 0.6482(3) 0.0432(14) Uani 1 1 d .
O6_32 O -0.4308(4) 0.7907(3) 0.6476(2) 0.0513(11) Uani 1 1 d .
N1_33 N -0.4192(4) 0.6500(3) 0.6909(3) 0.0425(12) Uani 1 1 d .
H1_33 H -0.3833 0.6013 0.6898 0.051 Uiso 1 1 calc .
C1_33 C -0.5188(5) 0.6511(4) 0.7395(3) 0.0466(15) Uani 1 1 d .
C2_33 C -0.6078(6) 0.6723(5) 0.7030(4) 0.0621(19) Uani 1 1 d .
H2A_33 H -0.5858 0.7076 0.6564 0.075 Uiso 1 1 calc R
H2B_33 H -0.6666 0.7029 0.7279 0.075 Uiso 1 1 calc R
C3_33 C -0.6370(7) 0.5852(6) 0.7017(5) 0.074(2) Uani 1 1 d D
H3_33 H -0.7077 0.5891 0.6938 0.089 Uiso 1 1 calc R
C4_33 C -0.6307(8) 0.5322(8) 0.7688(6) 0.093(3) Uani 1 1 d D
H4_33 H -0.6137 0.4724 0.7650 0.111 Uiso 1 1 calc R
C5_33 C -0.5378(6) 0.5607(5) 0.7868(4) 0.0601(18) Uani 1 1 d .
H5A_33 H -0.4762 0.5212 0.7784 0.072 Uiso 1 1 calc R
H5B_33 H -0.5540 0.5625 0.8349 0.072 Uiso 1 1 calc R
C6_33 C -0.5207(5) 0.7104(4) 0.7860(3) 0.0456(14) Uani 1 1 d .
O6_33 O -0.5992(4) 0.7552(4) 0.8041(3) 0.0704(15) Uani 1 1 d .
N3_33 N -0.5602(6) 0.5465(6) 0.6518(5) 0.082(2) Uani 1 1 d D
N31_33 N -0.5505(7) 0.5817(6) 0.5933(6) 0.089(2) Uani 1 1 d D
N32_33 N -0.5422(10) 0.6113(8) 0.5357(6) 0.121(3) Uani 1 1 d D
N4_33 N -0.7287(10) 0.5355(13) 0.8194(8) 0.166(6) Uani 1 1 d D
N41_33 N -0.7360(11) 0.5581(10) 0.8698(9) 0.140(5) Uani 1 1 d D
N42_33 N -0.7410(18) 0.5700(15) 0.9245(11) 0.204(8) Uani 1 1 d D
N1_34 N -0.4334(4) 0.7057(3) 0.8078(3) 0.0463(12) Uani 1 1 d .
H1_34 H -0.3806 0.6714 0.7950 0.056 Uiso 1 1 calc R
C1_34 C -0.4265(6) 0.7581(4) 0.8530(4) 0.0512(16) Uani 1 1 d .
H1A_34 H -0.4938 0.7592 0.8863 0.061 Uiso 1 1 calc R
C2_34 C -0.3416(7) 0.7181(6) 0.8931(4) 0.068(2) Uani 1 1 d .
H2A_34 H -0.2758 0.7110 0.8606 0.082 Uiso 1 1 calc R
H2B_34 H -0.3325 0.7575 0.9190 0.082 Uiso 1 1 calc R
C3_34 C -0.3663(12) 0.6315(9) 0.9425(7) 0.116(4) Uani 1 1 d .
H3_34 H -0.3554 0.5897 0.9142 0.139 Uiso 1 1 calc R
C4_34 C -0.4673(18) 0.6206(14) 0.9870(11) 0.174(7) Uani 1 1 d .
H4A_34 H -0.4708 0.5617 1.0135 0.262 Uiso 1 1 calc R
H4B_34 H -0.5195 0.6345 0.9599 0.262 Uiso 1 1 calc R
H4C_34 H -0.4799 0.6581 1.0177 0.262 Uiso 1 1 calc R
C5_34 C -0.2768(18) 0.6092(17) 0.9832(12) 0.200(9) Uani 1 1 d .
H5A_34 H -0.2100 0.6141 0.9511 0.300 Uiso 1 1 calc R
H5B_34 H -0.2809 0.5513 1.0115 0.300 Uiso 1 1 calc R
H5C_34 H -0.2845 0.6486 1.0119 0.300 Uiso 1 1 calc R
O6_34 O -0.4456(4) 0.9096(3) 0.8387(3) 0.0642(14) Uani 1 1 d .
C6_34 C -0.4053(5) 0.8495(4) 0.8143(3) 0.0487(15) Uani 1 1 d .
N1_35 N -0.3379(4) 0.8609(4) 0.7533(3) 0.0484(13) Uani 1 1 d .
H1_35 H -0.3100 0.8163 0.7381 0.058 Uiso 1 1 calc R
C1_35 C -0.3097(5) 0.9459(4) 0.7113(3) 0.0485(15) Uani 1 1 d .
H1A_35 H -0.2826 0.9745 0.7389 0.058 Uiso 1 1 calc R
C2_35 C -0.2229(6) 0.9367(5) 0.6481(4) 0.0593(18) Uani 1 1 d .
H2A_35 H -0.1620 0.9056 0.6642 0.071 Uiso 1 1 calc R
H2B_35 H -0.2464 0.9015 0.6242 0.071 Uiso 1 1 calc R
C3_35 C -0.1893(9) 1.0190(7) 0.5970(6) 0.091(3) Uani 1 1 d .
H3_35 H -0.2536 1.0521 0.5862 0.110 Uiso 1 1 calc R
C4_35 C -0.1474(18) 1.0665(13) 0.6255(11) 0.172(7) Uani 1 1 d .
H4A_35 H -0.1267 1.1189 0.5920 0.259 Uiso 1 1 calc R
H4B_35 H -0.0871 1.0347 0.6407 0.259 Uiso 1 1 calc R
H4C_35 H -0.1981 1.0802 0.6642 0.259 Uiso 1 1 calc R
C5_35 C -0.1248(13) 1.0010(11) 0.5304(8) 0.132(5) Uani 1 1 d .
H5A_35 H -0.1629 0.9678 0.5138 0.198 Uiso 1 1 calc R
H5B_35 H -0.0601 0.9691 0.5382 0.198 Uiso 1 1 calc R
H5C_35 H -0.1101 1.0546 0.4968 0.198 Uiso 1 1 calc R
C6_35 C -0.4046(5) 0.9982(4) 0.6923(3) 0.0478(15) Uani 1 1 d .
O6_35 O -0.4291(4) 1.0704(3) 0.7024(2) 0.0559(12) Uani 1 1 d .
N1_36 N -0.4602(5) 0.9648(4) 0.6612(3) 0.0570(14) Uani 1 1 d .
H1_36 H -0.4368 0.9167 0.6502 0.068 Uiso 1 1 calc .
C1_36 C -0.5561(7) 1.0053(5) 0.6456(4) 0.0645(19) Uani 1 1 d .
C2_36 C -0.5907(9) 0.9629(7) 0.5955(6) 0.087(3) Uani 1 1 d .
H2A_36 H -0.5918 1.0040 0.5515 0.105 Uiso 1 1 calc R
H2B_36 H -0.5436 0.9131 0.5874 0.105 Uiso 1 1 calc R
C3_36 C -0.6991(10) 0.9365(7) 0.6322(7) 0.103(3) Uani 1 1 d D
H3_36 H -0.7502 0.9850 0.6201 0.123 Uiso 1 1 calc R
C4_36 C -0.7037(9) 0.9179(8) 0.7071(6) 0.097(3) Uani 1 1 d D
H4_36 H -0.6655 0.8622 0.7223 0.116 Uiso 1 1 calc R
C5_36 C -0.6468(8) 0.9908(6) 0.7107(5) 0.079(2) Uani 1 1 d .
H5A_36 H -0.6195 0.9754 0.7523 0.095 Uiso 1 1 calc R
H5B_36 H -0.6936 1.0427 0.7111 0.095 Uiso 1 1 calc R
C6_36 C -0.5506(8) 1.0992(6) 0.6130(5) 0.074(2) Uani 1 1 d .
O6_36 O -0.6108(6) 1.1564(4) 0.6273(4) 0.100(2) Uani 1 1 d .
O7_36 O -0.4641(7) 1.1126(4) 0.5642(3) 0.099(2) Uani 1 1 d .
C7_36 C -0.4443(13) 1.2023(10) 0.5277(8) 0.130(5) Uani 1 1 d .
H7A_36 H -0.3800 1.2035 0.4933 0.195 Uiso 1 1 calc R
H7B_36 H -0.4391 1.2336 0.5601 0.195 Uiso 1 1 calc R
H7C_36 H -0.5010 1.2286 0.5059 0.195 Uiso 1 1 calc R
N3_36 N -0.7289(13) 0.8607(9) 0.6199(9) 0.155(5) Uani 1 1 d D
N31_36 N -0.7908(15) 0.8696(13) 0.5866(10) 0.177(6) Uani 1 1 d D
N32_36 N -0.860(2) 0.874(2) 0.5591(18) 0.297(15) Uani 1 1 d D
N4_36 N -0.8096(10) 0.9199(9) 0.7490(8) 0.135(4) Uani 1 1 d D
N41_36 N -0.8393(12) 0.8516(11) 0.7802(9) 0.152(5) Uani 1 1 d D
N42_36 N -0.8698(19) 0.7865(14) 0.8139(12) 0.217(9) Uani 1 1 d D

loop_
_atom_site_aniso_label
_atom_site_aniso_U_11
_atom_site_aniso_U_22
_atom_site_aniso_U_33
_atom_site_aniso_U_23
_atom_site_aniso_U_13
_atom_site_aniso_U_12
C1_10 0.071(6) 0.115(8) 0.078(6) -0.024(6) -0.019(5) -0.003(6)
O1_10 0.043(3) 0.093(4) 0.057(3) -0.025(3) -0.008(2) -0.001(3)
C2_10 0.082(7) 0.177(14) 0.105(9) -0.041(9) -0.011(7) 0.007(8)
C3_10 0.119(10) 0.121(10) 0.117(10) -0.024(8) -0.026(8) 0.018(8)
C4_10 0.097(9) 0.159(13) 0.147(12) -0.051(10) -0.046(9) -0.009(8)
C5_10 0.047(4) 0.056(4) 0.047(4) -0.017(3) -0.006(3) -0.009(3)
O5_10 0.055(3) 0.099(4) 0.048(3) -0.036(3) -0.006(2) 0.000(3)
N1_11 0.043(3) 0.048(3) 0.044(3) -0.015(2) -0.004(2) -0.005(2)
C1_11 0.046(3) 0.040(3) 0.045(3) -0.013(3) -0.005(3) -0.003(3)
C2_11 0.054(4) 0.057(4) 0.050(4) -0.013(3) -0.009(3) -0.003(3)
C3_11 0.076(6) 0.081(6) 0.069(5) -0.020(4) -0.019(4) 0.008(5)
C4_11 0.085(7) 0.115(9) 0.102(8) -0.030(7) -0.029(6) 0.009(6)
C5_11 0.116(9) 0.098(8) 0.143(11) -0.049(8) -0.047(8) 0.026(7)
C6_11 0.048(4) 0.046(4) 0.045(3) -0.014(3) -0.010(3) -0.003(3)
O6_11 0.057(3) 0.061(3) 0.042(2) -0.025(2) 0.005(2) 0.006(2)
N1_12 0.050(3) 0.049(3) 0.045(3) -0.015(2) -0.004(2) -0.006(2)
C1_12 0.050(4) 0.053(4) 0.048(4) -0.012(3) -0.002(3) -0.005(3)
C2_12 0.071(5) 0.064(5) 0.060(4) -0.015(4) 0.003(4) -0.015(4)
C3_12 0.21(2) 0.108(12) 0.21(2) -0.045(12) -0.089(18) -0.018(12)
C4_12 0.203(19) 0.150(14) 0.160(15) -0.046(12) -0.033(14) -0.068(14)
C5_12 0.24(3) 0.21(2) 0.24(3) -0.08(2) -0.12(2) -0.03(2)
C6_12 0.047(4) 0.052(4) 0.058(4) -0.014(3) -0.006(3) -0.001(3)
O6_12 0.049(3) 0.090(4) 0.045(3) -0.020(3) 0.013(2) 0.006(3)
N1_13 0.052(3) 0.067(4) 0.051(3) -0.015(3) -0.007(3) 0.000(3)
C1_13 0.056(4) 0.084(6) 0.059(5) -0.021(4) -0.010(4) -0.001(4)
C2_13 0.068(5) 0.098(7) 0.063(5) -0.015(5) -0.016(4) 0.004(5)
C3_13 0.096(9) 0.158(13) 0.095(9) -0.010(9) -0.011(7) 0.009(9)
C4_13 0.095(9) 0.196(17) 0.110(10) -0.010(11) -0.022(8) -0.008(10)
C5_13 0.058(5) 0.109(7) 0.069(5) -0.023(5) -0.012(4) -0.005(5)
C6_13 0.051(4) 0.082(5) 0.053(5) -0.020(4) -0.006(3) -0.010(4)
O6_13 0.083(4) 0.140(6) 0.046(3) -0.040(3) 0.006(3) 0.005(4)
N3_13 0.159(15) 0.195(19) 0.161(15) -0.044(14) -0.002(12) 0.024(14)
N31_13 0.27(4) 0.31(5) 0.24(3) -0.12(3) 0.04(2) -0.08(3)
N32_13 0.38(7) 0.41(7) 0.40(6) -0.18(5) -0.02(5) -0.07(5)
N4_13 0.133(10) 0.204(16) 0.107(9) -0.038(11) -0.047(8) -0.012(12)
N41_13 0.133(11) 0.188(16) 0.119(10) -0.039(14) -0.030(8) -0.014(15)
N42_13 0.202(19) 0.22(2) 0.176(16) -0.066(17) -0.076(14) -0.006(18)
N1_14 0.056(4) 0.071(4) 0.053(3) -0.019(3) -0.009(3) -0.004(3)
C1_14 0.065(5) 0.071(5) 0.060(4) -0.025(4) -0.007(4) -0.010(4)
C2_14 0.083(6) 0.072(6) 0.076(6) -0.023(4) -0.007(5) -0.014(5)
C3_14 0.109(9) 0.111(9) 0.109(9) -0.035(7) -0.008(7) -0.033(7)
C4_14 0.137(12) 0.145(12) 0.114(10) -0.027(9) 0.001(9) -0.049(10)
C5_14 0.153(15) 0.184(18) 0.154(15) -0.027(13) -0.016(12) -0.067(13)
C6_14 0.057(4) 0.060(4) 0.055(4) -0.018(4) -0.010(3) -0.006(3)
O6_14 0.069(3) 0.092(4) 0.066(3) -0.053(3) 0.003(3) 0.008(3)
N1_15 0.057(4) 0.061(4) 0.048(3) -0.020(3) -0.005(3) -0.004(3)
C1_15 0.050(4) 0.055(4) 0.049(4) -0.016(3) -0.009(3) 0.000(3)
C2_15 0.059(4) 0.071(5) 0.053(4) -0.017(4) -0.011(3) -0.004(4)
C3_15 0.072(6) 0.110(8) 0.083(6) -0.032(6) -0.017(5) -0.010(6)
C4_15 0.103(9) 0.139(11) 0.112(9) -0.035(8) -0.027(7) -0.024(8)
C5_15 0.090(9) 0.171(15) 0.167(14) -0.055(12) -0.048(9) 0.015(9)
C6_15 0.051(4) 0.053(4) 0.045(4) -0.014(3) -0.007(3) 0.000(3)
O6_15 0.055(3) 0.073(3) 0.046(3) -0.015(2) 0.005(2) 0.017(2)
N1_16 0.047(3) 0.052(3) 0.046(3) -0.014(3) -0.005(2) 0.001(3)
C1_16 0.046(4) 0.051(4) 0.046(4) -0.012(3) -0.006(3) 0.004(3)
C2_16 0.052(4) 0.065(5) 0.056(4) -0.012(3) -0.010(3) 0.000(3)
C3_16 0.055(4) 0.076(5) 0.061(4) -0.013(4) -0.007(4) -0.005(4)
C4_16 0.072(5) 0.082(6) 0.064(5) -0.023(4) -0.007(4) -0.006(4)
C5_16 0.068(5) 0.074(5) 0.061(5) -0.021(4) -0.013(4) 0.004(4)
C6_16 0.062(5) 0.066(5) 0.061(5) -0.010(4) -0.011(4) 0.003(4)
O6_16 0.069(4) 0.101(5) 0.059(3) -0.012(3) 0.019(3) 0.004(3)
O7_16 0.065(4) 0.077(4) 0.085(4) -0.023(3) 0.005(3) -0.008(3)
C7_16 0.080(7) 0.094(7) 0.109(8) -0.024(6) -0.011(6) -0.017(5)
N3_16 0.072(5) 0.110(7) 0.081(5) -0.020(5) -0.020(4) 0.006(4)
N31_16 0.101(8) 0.152(11) 0.141(11) -0.056(9) -0.043(8) 0.028(7)
N32_16 0.178(18) 0.36(4) 0.22(2) -0.07(2) -0.084(17) 0.06(2)
N4_16 0.091(6) 0.109(7) 0.090(6) -0.034(5) -0.020(5) -0.013(5)
N41_16 0.105(8) 0.122(8) 0.115(8) -0.039(6) -0.035(6) -0.005(7)
N42_16 0.157(13) 0.185(15) 0.175(14) -0.059(11) -0.057(11) -0.012(11)
C1_20 0.132(10) 0.098(8) 0.078(7) -0.013(6) -0.018(7) 0.006(7)
O1_20 0.102(5) 0.084(4) 0.043(3) -0.014(3) -0.015(3) 0.021(3)
C2_20 0.22(2) 0.147(14) 0.132(13) -0.034(11) -0.061(13) 0.041(14)
C3_20 0.164(14) 0.137(12) 0.093(9) -0.027(8) -0.013(9) 0.003(10)
C4_20 0.143(13) 0.122(11) 0.131(11) -0.022(9) -0.008(10) -0.023(10)
C5_20 0.054(4) 0.076(6) 0.062(5) -0.019(4) -0.017(4) 0.007(4)
O5_20 0.080(4) 0.068(4) 0.061(3) -0.018(3) -0.017(3) 0.015(3)
N1_21 0.053(3) 0.060(4) 0.053(3) -0.020(3) -0.014(3) 0.004(3)
C1_21 0.048(4) 0.060(4) 0.055(4) -0.019(3) -0.012(3) 0.006(3)
C2_21 0.050(4) 0.063(4) 0.054(4) -0.020(3) -0.010(3) 0.002(3)
C3_21 0.057(4) 0.079(6) 0.065(5) -0.027(4) -0.011(4) 0.000(4)
C4_21 0.074(6) 0.110(8) 0.107(8) -0.029(6) -0.024(6) 0.001(6)
C5_21 0.082(6) 0.091(7) 0.099(7) -0.023(6) -0.017(6) -0.011(5)
C6_21 0.047(4) 0.052(4) 0.046(4) -0.012(3) -0.011(3) 0.002(3)
O6_21 0.053(3) 0.076(3) 0.045(3) -0.028(2) -0.003(2) 0.006(2)
N1_22 0.049(3) 0.063(4) 0.050(3) -0.021(3) -0.011(3) -0.002(3)
C1_22 0.054(4) 0.075(5) 0.059(4) -0.023(4) -0.016(3) 0.001(4)
C2_22 0.067(5) 0.112(8) 0.086(6) -0.040(6) -0.014(5) 0.004(5)
C3_22 0.070(6) 0.116(9) 0.113(8) -0.041(7) -0.024(6) 0.001(6)
C4_22 0.116(11) 0.184(16) 0.165(15) -0.060(13) -0.065(11) 0.004(10)
C5_22 0.103(11) 0.24(2) 0.178(17) -0.088(16) -0.012(11) -0.016(12)
C6_22 0.047(4) 0.066(5) 0.046(4) -0.014(3) -0.005(3) -0.006(3)
O6_22 0.051(3) 0.079(3) 0.054(3) -0.024(3) -0.011(2) -0.007(2)
N1_23 0.056(3) 0.064(4) 0.050(3) -0.014(3) -0.010(3) -0.005(3)
C1_23 0.064(5) 0.070(5) 0.060(4) -0.008(4) -0.010(4) -0.008(4)
C2_23 0.089(7) 0.087(7) 0.081(6) -0.011(5) -0.008(5) -0.017(5)
C3_23 0.160(15) 0.140(13) 0.142(13) 0.004(11) -0.058(12) -0.048(12)
C4_23 0.138(11) 0.100(8) 0.080(7) -0.001(6) -0.024(7) -0.021(8)
C5_23 0.090(6) 0.076(6) 0.074(6) -0.011(5) -0.023(5) -0.001(5)
C6_23 0.062(5) 0.059(5) 0.061(4) -0.012(4) -0.014(4) -0.005(4)
O6_23 0.086(4) 0.065(4) 0.087(4) -0.022(3) 0.002(3) -0.023(3)
N3_23 0.27(4) 0.44(6) 0.24(3) -0.08(3) 0.01(4) -0.07(5)
N31_23 0.30(6) 0.41(8) 0.29(5) 0.02(5) 0.00(4) -0.08(5)
N32_23 0.56(9) 0.43(7) 0.26(4) 0.10(4) -0.09(4) -0.24(7)
N4_23 0.26(2) 0.148(13) 0.136(13) 0.013(11) -0.066(14) -0.037(13)
N41_23 0.22(2) 0.187(17) 0.157(17) -0.001(14) -0.066(15) -0.016(14)
N42_23 0.40(5) 0.36(4) 0.26(3) 0.00(3) -0.17(4) -0.04(3)
N1_24 0.045(3) 0.047(3) 0.046(3) -0.012(2) -0.010(2) -0.003(2)
C1_24 0.044(3) 0.049(4) 0.050(4) -0.015(3) -0.011(3) 0.003(3)
C2_24 0.046(4) 0.063(4) 0.068(5) -0.024(4) -0.012(3) -0.001(3)
C3_24 0.083(7) 0.104(8) 0.120(10) -0.030(7) -0.040(7) -0.002(6)
C4_24 0.094(9) 0.153(13) 0.164(13) -0.042(11) -0.043(9) -0.015(8)
C5_24 0.138(14) 0.22(2) 0.162(17) -0.022(15) -0.059(13) -0.018(14)
C6_24 0.037(3) 0.044(3) 0.050(4) -0.014(3) -0.010(3) 0.001(3)
O6_24 0.067(3) 0.063(3) 0.055(3) -0.035(2) -0.013(2) 0.017(2)
N1_25 0.041(3) 0.051(3) 0.045(3) -0.014(2) -0.011(2) -0.001(2)
C1_25 0.039(3) 0.047(4) 0.046(3) -0.013(3) -0.009(3) -0.002(3)
C2_25 0.052(4) 0.047(4) 0.054(4) -0.014(3) -0.015(3) -0.002(3)
C3_25 0.062(5) 0.059(4) 0.075(5) -0.016(4) -0.026(4) -0.001(4)
C4_25 0.093(7) 0.082(7) 0.114(8) -0.027(6) -0.036(6) 0.012(5)
C5_25 0.115(9) 0.094(7) 0.099(8) -0.011(6) -0.041(7) -0.003(6)
C6_25 0.039(3) 0.042(3) 0.045(4) -0.012(3) -0.007(3) 0.000(3)
O6_25 0.039(2) 0.066(3) 0.045(3) -0.024(2) -0.0067(19) -0.001(2)
N1_26 0.042(3) 0.046(3) 0.042(3) -0.013(2) -0.007(2) -0.003(2)
C1_26 0.037(3) 0.049(4) 0.049(4) -0.014(3) -0.009(3) -0.003(3)
C2_26 0.045(4) 0.055(4) 0.057(4) -0.013(3) -0.007(3) -0.004(3)
C3_26 0.049(4) 0.058(4) 0.061(4) -0.012(3) -0.007(3) -0.008(3)
C4_26 0.045(4) 0.057(4) 0.060(4) -0.008(3) -0.007(3) -0.005(3)
C5_26 0.049(4) 0.047(4) 0.057(4) -0.015(3) -0.008(3) -0.002(3)
O7_26 0.048(3) 0.053(3) 0.081(3) -0.019(3) -0.022(2) 0.006(2)
C6_26 0.048(4) 0.047(4) 0.058(4) -0.013(3) -0.013(3) -0.006(3)
O6_26 0.064(3) 0.070(3) 0.089(4) -0.033(3) -0.036(3) 0.002(3)
C7_26 0.085(6) 0.074(6) 0.094(7) -0.018(5) -0.036(5) 0.003(5)
N3_26 0.066(5) 0.084(5) 0.080(5) -0.006(4) 0.000(4) -0.007(4)
N31_26 0.091(7) 0.107(7) 0.105(7) -0.015(5) 0.006(6) -0.005(6)
N32_26 0.095(8) 0.156(11) 0.147(10) -0.027(8) 0.012(7) -0.011(7)
N4_26 0.072(5) 0.068(5) 0.103(6) -0.011(4) -0.001(5) -0.001(4)
N41_26 0.067(5) 0.067(5) 0.092(5) -0.010(4) -0.010(4) -0.003(4)
N42_26 0.083(6) 0.101(7) 0.117(7) -0.024(6) 0.000(6) 0.000(5)
C1_30 0.063(5) 0.066(5) 0.077(5) -0.017(4) -0.006(4) -0.010(4)
O1_30 0.042(3) 0.048(3) 0.079(3) -0.017(2) 0.008(2) -0.003(2)
C2_30 0.087(7) 0.084(7) 0.109(8) -0.029(6) -0.007(6) -0.011(5)
C3_30 0.115(9) 0.106(9) 0.122(10) -0.026(8) -0.001(8) -0.019(7)
C4_30 0.102(8) 0.109(9) 0.129(10) -0.030(8) -0.026(8) -0.016(7)
C5_30 0.048(4) 0.051(4) 0.052(4) -0.012(3) -0.008(3) 0.001(3)
O5_30 0.039(3) 0.057(3) 0.083(4) -0.021(3) 0.010(2) 0.002(2)
N1_31 0.042(3) 0.048(3) 0.050(3) -0.013(2) -0.007(2) 0.000(2)
C1_31 0.041(3) 0.052(4) 0.043(3) -0.013(3) -0.009(3) -0.001(3)
C2_31 0.044(4) 0.064(4) 0.054(4) -0.017(3) -0.009(3) -0.004(3)
C3_31 0.086(7) 0.113(9) 0.098(8) -0.028(7) -0.024(6) 0.000(6)
C4_31 0.160(15) 0.154(15) 0.138(13) -0.029(11) -0.048(11) 0.009(12)
C5_31 0.132(12) 0.203(18) 0.126(12) -0.057(12) -0.033(10) -0.006(12)
C6_31 0.038(3) 0.048(4) 0.044(3) -0.011(3) -0.008(3) -0.005(3)
O6_31 0.042(2) 0.065(3) 0.071(3) -0.040(3) -0.018(2) 0.011(2)
N1_32 0.042(3) 0.043(3) 0.046(3) -0.013(2) -0.009(2) -0.001(2)
C1_32 0.040(3) 0.040(3) 0.042(3) -0.010(3) -0.010(3) -0.002(3)
C2_32 0.052(4) 0.053(4) 0.051(4) -0.016(3) -0.012(3) -0.002(3)
C3_32 0.050(4) 0.056(4) 0.053(4) -0.012(3) -0.011(3) -0.002(3)
C4_32 0.076(6) 0.077(6) 0.069(5) -0.016(4) -0.021(4) 0.000(4)
C5_32 0.082(6) 0.068(5) 0.078(6) -0.012(4) -0.022(5) -0.006(4)
C6_32 0.044(3) 0.044(4) 0.044(3) -0.014(3) -0.012(3) 0.000(3)
O6_32 0.049(3) 0.041(2) 0.065(3) -0.020(2) -0.015(2) 0.013(2)
N1_33 0.041(3) 0.042(3) 0.045(3) -0.014(2) -0.008(2) -0.001(2)
C1_33 0.040(3) 0.049(4) 0.052(4) -0.017(3) -0.009(3) 0.000(3)
C2_33 0.053(4) 0.069(5) 0.068(5) -0.027(4) -0.014(4) 0.001(4)
C3_33 0.063(5) 0.081(6) 0.086(6) -0.030(5) -0.021(4) -0.004(4)
C4_33 0.087(7) 0.092(7) 0.105(8) -0.032(6) -0.018(6) -0.017(6)
C5_33 0.052(4) 0.063(5) 0.064(4) -0.018(4) -0.008(3) -0.006(3)
C6_33 0.043(4) 0.046(4) 0.046(3) -0.012(3) -0.007(3) -0.002(3)
O6_33 0.047(3) 0.094(4) 0.078(4) -0.056(3) -0.005(2) 0.020(3)
N3_33 0.074(5) 0.089(6) 0.089(6) -0.034(5) -0.020(4) -0.002(4)
N31_33 0.074(5) 0.096(6) 0.098(7) -0.035(6) -0.009(5) -0.012(4)
N32_33 0.115(8) 0.131(9) 0.116(9) -0.031(7) -0.013(7) -0.024(7)
N4_33 0.111(10) 0.238(19) 0.145(13) -0.045(12) -0.011(9) -0.038(10)
N41_33 0.123(10) 0.145(11) 0.139(12) -0.027(10) -0.006(10) -0.021(8)
N42_33 0.206(19) 0.215(19) 0.183(18) -0.058(16) -0.009(16) -0.029(15)
N1_34 0.048(3) 0.046(3) 0.046(3) -0.013(2) -0.010(2) -0.003(2)
C1_34 0.053(4) 0.051(4) 0.051(4) -0.015(3) -0.010(3) -0.002(3)
C2_34 0.072(5) 0.072(5) 0.063(5) -0.019(4) -0.021(4) -0.002(4)
C3_34 0.115(10) 0.120(10) 0.102(9) -0.015(7) -0.027(8) 0.006(8)
C4_34 0.179(19) 0.160(16) 0.165(17) -0.014(13) -0.033(15) -0.015(14)
C5_34 0.18(2) 0.22(2) 0.174(19) -0.015(16) -0.049(16) 0.010(17)
O6_34 0.070(3) 0.059(3) 0.060(3) -0.037(3) 0.012(3) 0.001(2)
C6_34 0.047(4) 0.053(4) 0.048(4) -0.016(3) -0.012(3) -0.002(3)
N1_35 0.049(3) 0.048(3) 0.050(3) -0.015(3) -0.012(3) 0.000(2)
C1_35 0.051(4) 0.047(4) 0.048(4) -0.012(3) -0.012(3) -0.004(3)
C2_35 0.059(4) 0.056(4) 0.064(4) -0.018(4) -0.011(4) -0.004(3)
C3_35 0.090(7) 0.082(7) 0.097(7) -0.027(6) -0.006(6) -0.004(5)
C4_35 0.19(2) 0.164(17) 0.158(16) -0.040(13) -0.015(14) -0.043(15)
C5_35 0.136(12) 0.133(11) 0.122(11) -0.030(9) -0.014(9) -0.021(9)
C6_35 0.048(4) 0.049(4) 0.046(3) -0.013(3) -0.009(3) -0.003(3)
O6_35 0.069(3) 0.045(3) 0.053(3) -0.023(2) -0.004(2) 0.004(2)
N1_36 0.062(4) 0.054(3) 0.059(4) -0.018(3) -0.018(3) 0.002(3)
C1_36 0.068(5) 0.062(5) 0.067(5) -0.020(4) -0.022(4) 0.001(4)
C2_36 0.098(7) 0.078(6) 0.094(7) -0.027(5) -0.037(6) 0.008(5)
C3_36 0.104(8) 0.090(7) 0.126(10) -0.030(7) -0.049(7) 0.002(6)
C4_36 0.090(7) 0.088(7) 0.115(9) -0.021(6) -0.032(7) -0.003(6)
C5_36 0.077(6) 0.075(6) 0.088(6) -0.025(5) -0.021(5) -0.001(5)
C6_36 0.082(6) 0.069(6) 0.075(6) -0.021(4) -0.023(5) 0.005(5)
O6_36 0.109(5) 0.067(4) 0.126(6) -0.034(4) -0.042(5) 0.038(4)
O7_36 0.163(7) 0.055(3) 0.061(4) -0.009(3) -0.017(4) 0.024(4)
C7_36 0.146(13) 0.116(10) 0.118(10) -0.020(8) -0.021(9) -0.006(9)
N3_36 0.160(13) 0.136(11) 0.192(14) -0.049(10) -0.074(11) -0.009(9)
N31_36 0.159(15) 0.201(17) 0.195(17) -0.062(13) -0.066(13) -0.024(13)
N32_36 0.26(3) 0.36(4) 0.32(4) -0.12(3) -0.11(3) -0.05(3)
N4_36 0.116(9) 0.124(10) 0.163(11) -0.031(9) -0.028(8) -0.015(8)
N41_36 0.134(11) 0.150(14) 0.174(15) -0.041(11) -0.025(10) -0.026(10)
N42_36 0.20(2) 0.21(2) 0.23(2) -0.044(18) -0.020(17) -0.032(17)

loop_
_atom_type_symbol
_atom_type_description
_atom_type_scat_dispersion_real
_atom_type_scat_dispersion_imag
_atom_type_scat_source
C C 0.0033 0.0016 'International Tables Vol C Tables 4.2.6.8 and 6.1.1.4'
H H 0.0000 0.0000 'International Tables Vol C Tables 4.2.6.8 and 6.1.1.4'
N N 0.0061 0.0033 'International Tables Vol C Tables 4.2.6.8 and 6.1.1.4'
O O 0.0106 0.0060 'International Tables Vol C Tables 4.2.6.8 and 6.1.1.4'

loop_
_geom_angle_atom_site_label_1
_geom_angle_atom_site_label_2
_geom_angle_atom_site_label_3
_geom_angle
C4_10 C1_10 O1_10 112.2(10)
C4_10 C1_10 C3_10 111.5(11)
O1_10 C1_10 C3_10 107.8(9)
C4_10 C1_10 C2_10 111.4(11)
O1_10 C1_10 C2_10 101.4(8)
C3_10 C1_10 C2_10 112.1(11)
C5_10 O1_10 C1_10 120.2(6)
C1_10 C2_10 H2A_10 109.5
C1_10 C2_10 H2B_10 109.5
H2A_10 C2_10 H2B_10 109.5
C1_10 C2_10 H2C_10 109.5
H2A_10 C2_10 H2C_10 109.5
H2B_10 C2_10 H2C_10 109.5
C1_10 C3_10 H3A_10 109.5
C1_10 C3_10 H3B_10 109.5
H3A_10 C3_10 H3B_10 109.5
C1_10 C3_10 H3C_10 109.5
H3A_10 C3_10 H3C_10 109.5
H3B_10 C3_10 H3C_10 109.5
C1_10 C4_10 H4A_10 109.5
C1_10 C4_10 H4B_10 109.5
H4A_10 C4_10 H4B_10 109.5
C1_10 C4_10 H4C_10 109.5
H4A_10 C4_10 H4C_10 109.5
H4B_10 C4_10 H4C_10 109.5
O5_10 C5_10 O1_10 127.0(7)
O5_10 C5_10 N1_11 123.8(6)
O1_10 C5_10 N1_11 109.2(6)
C5_10 N1_11 C1_11 120.5(5)
C5_10 N1_11 H1_11 119.8
C1_11 N1_11 H1_11 119.8
N1_11 C1_11 C6_11 114.4(5)
N1_11 C1_11 C2_11 110.8(5)
C6_11 C1_11 C2_11 108.6(5)
N1_11 C1_11 H1A_11 107.6
C6_11 C1_11 H1A_11 107.6
C2_11 C1_11 H1A_11 107.6
C3_11 C2_11 C1_11 114.6(6)
C3_11 C2_11 H2A_11 108.6
C1_11 C2_11 H2A_11 108.6
C3_11 C2_11 H2B_11 108.6
C1_11 C2_11 H2B_11 108.6
H2A_11 C2_11 H2B_11 107.6
C2_11 C3_11 C5_11 113.2(9)
C2_11 C3_11 C4_11 109.4(8)
C5_11 C3_11 C4_11 110.6(9)
C2_11 C3_11 H3_11 107.8
C5_11 C3_11 H3_11 107.8
C4_11 C3_11 H3_11 107.8
C3_11 C4_11 H4A_11 109.5
C3_11 C4_11 H4B_11 109.5
H4A_11 C4_11 H4B_11 109.5
C3_11 C4_11 H4C_11 109.5
H4A_11 C4_11 H4C_11 109.5
H4B_11 C4_11 H4C_11 109.5
C3_11 C5_11 H5A_11 109.5
C3_11 C5_11 H5B_11 109.5
H5A_11 C5_11 H5B_11 109.5
C3_11 C5_11 H5C_11 109.5
H5A_11 C5_11 H5C_11 109.5
H5B_11 C5_11 H5C_11 109.5
O6_11 C6_11 N1_12 122.4(6)
O6_11 C6_11 C1_11 120.3(6)
N1_12 C6_11 C1_11 117.2(6)
C6_11 N1_12 C1_12 117.5(6)
C6_11 N1_12 H1_12 121.3
C1_12 N1_12 H1_12 121.3
N1_12 C1_12 C6_12 112.5(6)
N1_12 C1_12 C2_12 111.7(6)
C6_12 C1_12 C2_12 114.8(6)
N1_12 C1_12 H1A_12 105.7
C6_12 C1_12 H1A_12 105.7
C2_12 C1_12 H1A_12 105.7
C3_12 C2_12 C1_12 114.4(10)
C3_12 C2_12 H2A_12 108.7
C1_12 C2_12 H2A_12 108.7
C3_12 C2_12 H2B_12 108.7
C1_12 C2_12 H2B_12 108.7
H2A_12 C2_12 H2B_12 107.6
C5_12 C3_12 C2_12 129.8(17)
C5_12 C3_12 C4_12 118.8(19)
C2_12 C3_12 C4_12 111.0(17)
C5_12 C3_12 H3_12 92.2
C2_12 C3_12 H3_12 92.2
C4_12 C3_12 H3_12 92.2
C3_12 C4_12 H4A_12 109.5
C3_12 C4_12 H4B_12 109.5
H4A_12 C4_12 H4B_12 109.5
C3_12 C4_12 H4C_12 109.5
H4A_12 C4_12 H4C_12 109.5
H4B_12 C4_12 H4C_12 109.5
C3_12 C5_12 H5A_12 109.5
C3_12 C5_12 H5B_12 109.5
H5A_12 C5_12 H5B_12 109.5
C3_12 C5_12 H5C_12 109.5
H5A_12 C5_12 H5C_12 109.5
H5B_12 C5_12 H5C_12 109.5
O6_12 C6_12 N1_13 121.0(7)
O6_12 C6_12 C1_12 120.1(6)
N1_13 C6_12 C1_12 118.8(6)
C6_12 N1_13 C1_13 120.7(6)
C6_12 N1_13 H1_13 119.6
C1_13 N1_13 H1_13 119.6
N1_13 C1_13 C6_13 109.5(7)
N1_13 C1_13 C5_13 108.9(6)
C6_13 C1_13 C5_13 111.3(7)
N1_13 C1_13 C2_13 110.0(7)
C6_13 C1_13 C2_13 112.3(7)
C5_13 C1_13 C2_13 104.7(7)
C3_13 C2_13 C1_13 104.4(9)
C3_13 C2_13 H2A_13 110.9
C1_13 C2_13 H2A_13 110.9
C3_13 C2_13 H2B_13 110.9
C1_13 C2_13 H2B_13 110.9
H2A_13 C2_13 H2B_13 108.9
C4_13 C3_13 N3_13 106.9(15)
C4_13 C3_13 C2_13 105.7(13)
N3_13 C3_13 C2_13 113.3(13)
C4_13 C3_13 H3_13 110.3
N3_13 C3_13 H3_13 110.3
C2_13 C3_13 H3_13 110.3
C3_13 C4_13 N4_13 111.2(14)
C3_13 C4_13 C5_13 103.1(12)
N4_13 C4_13 C5_13 113.9(13)
C3_13 C4_13 H4_13 109.5
N4_13 C4_13 H4_13 109.5
C5_13 C4_13 H4_13 109.5
C1_13 C5_13 C4_13 104.9(9)
C1_13 C5_13 H5A_13 110.8
C4_13 C5_13 H5A_13 110.8
C1_13 C5_13 H5B_13 110.8
C4_13 C5_13 H5B_13 110.8
H5A_13 C5_13 H5B_13 108.8
O6_13 C6_13 N1_14 120.9(8)
O6_13 C6_13 C1_13 122.7(8)
N1_14 C6_13 C1_13 115.9(7)
N31_13 N3_13 C3_13 125(2)
N3_13 N31_13 N32_13 155(6)
N41_13 N4_13 C4_13 116.8(15)
N42_13 N41_13 N4_13 172(2)
C6_13 N1_14 C1_14 122.4(6)
C6_13 N1_14 H1_14 118.8
C1_14 N1_14 H1_14 118.8
N1_14 C1_14 C2_14 111.8(7)
N1_14 C1_14 C6_14 111.4(6)
C2_14 C1_14 C6_14 108.9(7)
N1_14 C1_14 H1A_14 108.2
C2_14 C1_14 H1A_14 108.2
C6_14 C1_14 H1A_14 108.2
C3_14 C2_14 C1_14 116.8(9)
C3_14 C2_14 H2A_14 108.1
C1_14 C2_14 H2A_14 108.1
C3_14 C2_14 H2B_14 108.1
C1_14 C2_14 H2B_14 108.1
H2A_14 C2_14 H2B_14 107.3
C5_14 C3_14 C4_14 115.4(13)
C5_14 C3_14 C2_14 113.3(12)
C4_14 C3_14 C2_14 109.0(12)
C5_14 C3_14 H3_14 106.2
C4_14 C3_14 H3_14 106.2
C2_14 C3_14 H3_14 106.2
C3_14 C4_14 H4A_14 109.5
C3_14 C4_14 H4B_14 109.5
H4A_14 C4_14 H4B_14 109.5
C3_14 C4_14 H4C_14 109.5
H4A_14 C4_14 H4C_14 109.5
H4B_14 C4_14 H4C_14 109.5
C3_14 C5_14 H5A_14 109.5
C3_14 C5_14 H5B_14 109.5
H5A_14 C5_14 H5B_14 109.5
C3_14 C5_14 H5C_14 109.5
H5A_14 C5_14 H5C_14 109.5
H5B_14 C5_14 H5C_14 109.5
O6_14 C6_14 N1_15 123.4(7)
O6_14 C6_14 C1_14 121.0(7)
N1_15 C6_14 C1_14 115.6(7)
C6_14 N1_15 C1_15 120.4(6)
C6_14 N1_15 H1_15 119.8
C1_15 N1_15 H1_15 119.8
N1_15 C1_15 C6_15 110.0(6)
N1_15 C1_15 C2_15 109.6(6)
C6_15 C1_15 C2_15 110.9(6)
N1_15 C1_15 H1A_15 108.8
C6_15 C1_15 H1A_15 108.8
C2_15 C1_15 H1A_15 108.8
C3_15 C2_15 C1_15 116.2(7)
C3_15 C2_15 H2A_15 108.2
C1_15 C2_15 H2A_15 108.2
C3_15 C2_15 H2B_15 108.2
C1_15 C2_15 H2B_15 108.2
H2A_15 C2_15 H2B_15 107.4
C5_15 C3_15 C2_15 111.8(10)
C5_15 C3_15 C4_15 112.3(10)
C2_15 C3_15 C4_15 110.0(9)
C5_15 C3_15 H3_15 107.5
C2_15 C3_15 H3_15 107.5
C4_15 C3_15 H3_15 107.5
C3_15 C4_15 H4A_15 109.5
C3_15 C4_15 H4B_15 109.5
H4A_15 C4_15 H4B_15 109.5
C3_15 C4_15 H4C_15 109.5
H4A_15 C4_15 H4C_15 109.5
H4B_15 C4_15 H4C_15 109.5
C3_15 C5_15 H5A_15 109.5
C3_15 C5_15 H5B_15 109.5
H5A_15 C5_15 H5B_15 109.5
C3_15 C5_15 H5C_15 109.5
H5A_15 C5_15 H5C_15 109.5
H5B_15 C5_15 H5C_15 109.5
O6_15 C6_15 N1_16 123.0(6)
O6_15 C6_15 C1_15 119.8(6)
N1_16 C6_15 C1_15 117.2(6)
C6_15 N1_16 C1_16 121.4(5)
C6_15 N1_16 H1_16 119.3
C1_16 N1_16 H1_16 119.3
N1_16 C1_16 C6_16 110.3(6)
N1_16 C1_16 C2_16 110.5(5)
C6_16 C1_16 C2_16 109.8(6)
N1_16 C1_16 C5_16 109.9(6)
C6_16 C1_16 C5_16 112.8(6)
C2_16 C1_16 C5_16 103.3(6)
C3_16 C2_16 C1_16 106.4(6)
C3_16 C2_16 H2A_16 110.5
C1_16 C2_16 H2A_16 110.5
C3_16 C2_16 H2B_16 110.5
C1_16 C2_16 H2B_16 110.5
H2A_16 C2_16 H2B_16 108.6
C2_16 C3_16 N3_16 110.9(7)
C2_16 C3_16 C4_16 103.4(7)
N3_16 C3_16 C4_16 115.2(8)
C2_16 C3_16 H3_16 109.1
N3_16 C3_16 H3_16 109.1
C4_16 C3_16 H3_16 109.1
N4_16 C4_16 C5_16 112.8(8)
N4_16 C4_16 C3_16 113.5(8)
C5_16 C4_16 C3_16 102.2(7)
N4_16 C4_16 H4_16 109.3
C5_16 C4_16 H4_16 109.3
C3_16 C4_16 H4_16 109.3
C4_16 C5_16 C1_16 105.6(7)
C4_16 C5_16 H5A_16 110.6
C1_16 C5_16 H5A_16 110.6
C4_16 C5_16 H5B_16 110.6
C1_16 C5_16 H5B_16 110.6
H5A_16 C5_16 H5B_16 108.7
O6_16 C6_16 O7_16 123.0(8)
O6_16 C6_16 C1_16 124.2(8)
O7_16 C6_16 C1_16 112.6(7)
C6_16 O7_16 C7_16 116.9(7)
O7_16 C7_16 H7A_16 109.5
O7_16 C7_16 H7B_16 109.5
H7A_16 C7_16 H7B_16 109.5
O7_16 C7_16 H7C_16 109.5
H7A_16 C7_16 H7C_16 109.5
H7B_16 C7_16 H7C_16 109.5
N31_16 N3_16 C3_16 116.6(9)
N3_16 N31_16 N32_16 167(2)
N41_16 N4_16 C4_16 119.0(9)
N42_16 N41_16 N4_16 175.3(15)
O1_20 C1_20 C2_20 109.8(13)
O1_20 C1_20 C4_20 109.0(10)
C2_20 C1_20 C4_20 114.2(14)
O1_20 C1_20 C3_20 102.9(10)
C2_20 C1_20 C3_20 110.7(12)
C4_20 C1_20 C3_20 109.5(13)
C5_20 O1_20 C1_20 120.2(8)
C1_20 C2_20 H2A_20 109.5
C1_20 C2_20 H2B_20 109.5
H2A_20 C2_20 H2B_20 109.5
C1_20 C2_20 H2C_20 109.5
H2A_20 C2_20 H2C_20 109.5
H2B_20 C2_20 H2C_20 109.5
C1_20 C3_20 H3A_20 109.5
C1_20 C3_20 H3B_20 109.5
H3A_20 C3_20 H3B_20 109.5
C1_20 C3_20 H3C_20 109.5
H3A_20 C3_20 H3C_20 109.5
H3B_20 C3_20 H3C_20 109.5
C1_20 C4_20 H4A_20 109.5
C1_20 C4_20 H4B_20 109.5
H4A_20 C4_20 H4B_20 109.5
C1_20 C4_20 H4C_20 109.5
H4A_20 C4_20 H4C_20 109.5
H4B_20 C4_20 H4C_20 109.5
O5_20 C5_20 N1_21 123.7(7)
O5_20 C5_20 O1_20 123.8(8)
N1_21 C5_20 O1_20 112.4(8)
C5_20 N1_21 C1_21 120.1(6)
C5_20 N1_21 H1_21 119.9
C1_21 N1_21 H1_21 119.9
N1_21 C1_21 C2_21 112.6(6)
N1_21 C1_21 C6_21 112.9(6)
C2_21 C1_21 C6_21 109.9(6)
N1_21 C1_21 H1A_21 107.0
C2_21 C1_21 H1A_21 107.0
C6_21 C1_21 H1A_21 107.0
C1_21 C2_21 C3_21 114.9(6)
C1_21 C2_21 H2A_21 108.5
C3_21 C2_21 H2A_21 108.5
C1_21 C2_21 H2B_21 108.5
C3_21 C2_21 H2B_21 108.5
H2A_21 C2_21 H2B_21 107.5
C5_21 C3_21 C4_21 111.6(8)
C5_21 C3_21 C2_21 110.1(8)
C4_21 C3_21 C2_21 111.9(7)
C5_21 C3_21 H3_21 107.7
C4_21 C3_21 H3_21 107.7
C2_21 C3_21 H3_21 107.7
C3_21 C4_21 H4A_21 109.5
C3_21 C4_21 H4B_21 109.5
H4A_21 C4_21 H4B_21 109.5
C3_21 C4_21 H4C_21 109.5
H4A_21 C4_21 H4C_21 109.5
H4B_21 C4_21 H4C_21 109.5
C3_21 C5_21 H5A_21 109.5
C3_21 C5_21 H5B_21 109.5
H5A_21 C5_21 H5B_21 109.5
C3_21 C5_21 H5C_21 109.5
H5A_21 C5_21 H5C_21 109.5
H5B_21 C5_21 H5C_21 109.5
O6_21 C6_21 N1_22 123.0(6)
O6_21 C6_21 C1_21 118.8(6)
N1_22 C6_21 C1_21 118.0(6)
C6_21 N1_22 C1_22 118.2(6)
C6_21 N1_22 H1_22 120.9
C1_22 N1_22 H1_22 120.9
N1_22 C1_22 C2_22 109.7(7)
N1_22 C1_22 C6_22 110.9(6)
C2_22 C1_22 C6_22 110.6(7)
N1_22 C1_22 H1A_22 108.5
C2_22 C1_22 H1A_22 108.5
C6_22 C1_22 H1A_22 108.5
C1_22 C2_22 C3_22 115.4(8)
C1_22 C2_22 H2A_22 108.4
C3_22 C2_22 H2A_22 108.4
C1_22 C2_22 H2B_22 108.4
C3_22 C2_22 H2B_22 108.4
H2A_22 C2_22 H2B_22 107.5
C4_22 C3_22 C2_22 112.6(11)
C4_22 C3_22 C5_22 110.5(13)
C2_22 C3_22 C5_22 107.4(11)
C4_22 C3_22 H3_22 108.7
C2_22 C3_22 H3_22 108.7
C5_22 C3_22 H3_22 108.7
C3_22 C4_22 H4A_22 109.5
C3_22 C4_22 H4B_22 109.5
H4A_22 C4_22 H4B_22 109.5
C3_22 C4_22 H4C_22 109.5
H4A_22 C4_22 H4C_22 109.5
H4B_22 C4_22 H4C_22 109.5
C3_22 C5_22 H5A_22 109.5
C3_22 C5_22 H5B_22 109.5
H5A_22 C5_22 H5B_22 109.5
C3_22 C5_22 H5C_22 109.5
H5A_22 C5_22 H5C_22 109.5
H5B_22 C5_22 H5C_22 109.5
O6_22 C6_22 N1_23 122.0(7)
O6_22 C6_22 C1_22 119.4(7)
N1_23 C6_22 C1_22 118.5(6)
C6_22 N1_23 C1_23 120.0(6)
C6_22 N1_23 H1_23 120.0
C1_23 N1_23 H1_23 120.0
N1_23 C1_23 C2_23 111.7(7)
N1_23 C1_23 C5_23 110.5(7)
C2_23 C1_23 C5_23 104.8(7)
N1_23 C1_23 C6_23 110.3(6)
C2_23 C1_23 C6_23 112.1(7)
C5_23 C1_23 C6_23 107.2(7)
C3_23 C2_23 C1_23 111.9(10)
C3_23 C2_23 H2A_23 109.2
C1_23 C2_23 H2A_23 109.2
C3_23 C2_23 H2B_23 109.2
C1_23 C2_23 H2B_23 109.2
H2A_23 C2_23 H2B_23 107.9
C2_23 C3_23 N3_23 99(2)
C2_23 C3_23 C4_23 104.7(12)
N3_23 C3_23 C4_23 101(2)
C2_23 C3_23 H3_23 116.5
N3_23 C3_23 H3_23 116.5
C4_23 C3_23 H3_23 116.5
N4_23 C4_23 C5_23 114.2(13)
N4_23 C4_23 C3_23 109.9(14)
C5_23 C4_23 C3_23 108.7(11)
N4_23 C4_23 H4_23 107.9
C5_23 C4_23 H4_23 107.9
C3_23 C4_23 H4_23 107.9
C4_23 C5_23 C1_23 103.2(8)
C4_23 C5_23 H5A_23 111.1
C1_23 C5_23 H5A_23 111.1
C4_23 C5_23 H5B_23 111.1
C1_23 C5_23 H5B_23 111.1
H5A_23 C5_23 H5B_23 109.1
O6_23 C6_23 N1_24 123.0(7)
O6_23 C6_23 C1_23 120.7(7)
N1_24 C6_23 C1_23 116.0(7)
N31_23 N3_23 C3_23 116(3)
N3_23 N31_23 N32_23 132(5)
N41_23 N4_23 C4_23 120.5(18)
N4_23 N41_23 N42_23 171(4)
C6_23 N1_24 C1_24 122.2(6)
C6_23 N1_24 H1_24 118.9
C1_24 N1_24 H1_24 118.9
N1_24 C1_24 C2_24 111.2(5)
N1_24 C1_24 C6_24 111.5(5)
C2_24 C1_24 C6_24 110.6(6)
N1_24 C1_24 H1A_24 107.8
C2_24 C1_24 H1A_24 107.8
C6_24 C1_24 H1A_24 107.8
C3_24 C2_24 C1_24 118.4(8)
C3_24 C2_24 H2A_24 107.7
C1_24 C2_24 H2A_24 107.7
C3_24 C2_24 H2B_24 107.7
C1_24 C2_24 H2B_24 107.7
H2A_24 C2_24 H2B_24 107.1
C5_24 C3_24 C2_24 118.4(12)
C5_24 C3_24 C4_24 110.6(13)
C2_24 C3_24 C4_24 110.3(11)
C5_24 C3_24 H3_24 105.5
C2_24 C3_24 H3_24 105.5
C4_24 C3_24 H3_24 105.5
C3_24 C4_24 H4A_24 109.5
C3_24 C4_24 H4B_24 109.5
H4A_24 C4_24 H4B_24 109.5
C3_24 C4_24 H4C_24 109.5
H4A_24 C4_24 H4C_24 109.5
H4B_24 C4_24 H4C_24 109.5
C3_24 C5_24 H5A_24 109.5
C3_24 C5_24 H5B_24 109.5
H5A_24 C5_24 H5B_24 109.5
C3_24 C5_24 H5C_24 109.5
H5A_24 C5_24 H5C_24 109.5
H5B_24 C5_24 H5C_24 109.5
O6_24 C6_24 N1_25 121.5(6)
O6_24 C6_24 C1_24 122.5(6)
N1_25 C6_24 C1_24 115.9(5)
C6_24 N1_25 C1_25 121.9(5)
C6_24 N1_25 H1_25 119.1
C1_25 N1_25 H1_25 119.1
N1_25 C1_25 C6_25 112.2(5)
N1_25 C1_25 C2_25 108.8(5)
C6_25 C1_25 C2_25 111.1(5)
N1_25 C1_25 H1A_25 108.2
C6_25 C1_25 H1A_25 108.2
C2_25 C1_25 H1A_25 108.2
C3_25 C2_25 C1_25 116.8(6)
C3_25 C2_25 H2A_25 108.1
C1_25 C2_25 H2A_25 108.1
C3_25 C2_25 H2B_25 108.1
C1_25 C2_25 H2B_25 108.1
H2A_25 C2_25 H2B_25 107.3
C5_25 C3_25 C2_25 111.4(8)
C5_25 C3_25 C4_25 113.9(9)
C2_25 C3_25 C4_25 107.7(7)
C5_25 C3_25 H3_25 107.9
C2_25 C3_25 H3_25 107.9
C4_25 C3_25 H3_25 107.9
C3_25 C4_25 H4A_25 109.5
C3_25 C4_25 H4B_25 109.5
H4A_25 C4_25 H4B_25 109.5
C3_25 C4_25 H4C_25 109.5
H4A_25 C4_25 H4C_25 109.5
H4B_25 C4_25 H4C_25 109.5
C3_25 C5_25 H5A_25 109.5
C3_25 C5_25 H5B_25 109.5
H5A_25 C5_25 H5B_25 109.5
C3_25 C5_25 H5C_25 109.5
H5A_25 C5_25 H5C_25 109.5
H5B_25 C5_25 H5C_25 109.5
O6_25 C6_25 N1_26 119.8(6)
O6_25 C6_25 C1_25 121.8(6)
N1_26 C6_25 C1_25 118.3(5)
C6_25 N1_26 C1_26 120.8(5)
C6_25 N1_26 H1_26 119.6
C1_26 N1_26 H1_26 119.6
N1_26 C1_26 C6_26 110.0(5)
N1_26 C1_26 C5_26 110.6(5)
C6_26 C1_26 C5_26 110.5(6)
N1_26 C1_26 C2_26 111.1(5)
C6_26 C1_26 C2_26 110.6(5)
C5_26 C1_26 C2_26 103.9(5)
C3_26 C2_26 C1_26 106.1(6)
C3_26 C2_26 H2A_26 110.5
C1_26 C2_26 H2A_26 110.5
C3_26 C2_26 H2B_26 110.5
C1_26 C2_26 H2B_26 110.5
H2A_26 C2_26 H2B_26 108.7
N3_26 C3_26 C2_26 113.1(7)
N3_26 C3_26 C4_26 112.3(6)
C2_26 C3_26 C4_26 102.7(6)
N3_26 C3_26 H3_26 109.5
C2_26 C3_26 H3_26 109.5
C4_26 C3_26 H3_26 109.5
N4_26 C4_26 C5_26 115.4(7)
N4_26 C4_26 C3_26 110.8(6)
C5_26 C4_26 C3_26 102.6(6)
N4_26 C4_26 H4_26 109.3
C5_26 C4_26 H4_26 109.3
C3_26 C4_26 H4_26 109.3
C4_26 C5_26 C1_26 104.5(5)
C4_26 C5_26 H5A_26 110.9
C1_26 C5_26 H5A_26 110.9
C4_26 C5_26 H5B_26 110.9
C1_26 C5_26 H5B_26 110.9
H5A_26 C5_26 H5B_26 108.9
C6_26 O7_26 C7_26 114.1(6)
O6_26 C6_26 O7_26 124.1(7)
O6_26 C6_26 C1_26 125.4(6)
O7_26 C6_26 C1_26 110.2(6)
O7_26 C7_26 H7A_26 109.5
O7_26 C7_26 H7B_26 109.5
H7A_26 C7_26 H7B_26 109.5
O7_26 C7_26 H7C_26 109.5
H7A_26 C7_26 H7C_26 109.5
H7B_26 C7_26 H7C_26 109.5
N31_26 N3_26 C3_26 113.6(8)
N32_26 N31_26 N3_26 174.7(13)
N41_26 N4_26 C4_26 113.5(7)
N42_26 N41_26 N4_26 173.9(10)
O1_30 C1_30 C4_30 111.4(8)
O1_30 C1_30 C3_30 111.4(9)
C4_30 C1_30 C3_30 109.3(10)
O1_30 C1_30 C2_30 103.9(7)
C4_30 C1_30 C2_30 109.8(9)
C3_30 C1_30 C2_30 111.0(9)
C5_30 O1_30 C1_30 122.0(6)
C1_30 C2_30 H2A_30 109.5
C1_30 C2_30 H2B_30 109.5
H2A_30 C2_30 H2B_30 109.5
C1_30 C2_30 H2C_30 109.5
H2A_30 C2_30 H2C_30 109.5
H2B_30 C2_30 H2C_30 109.5
C1_30 C3_30 H3A_30 109.5
C1_30 C3_30 H3B_30 109.5
H3A_30 C3_30 H3B_30 109.5
C1_30 C3_30 H3C_30 109.5
H3A_30 C3_30 H3C_30 109.5
H3B_30 C3_30 H3C_30 109.5
C1_30 C4_30 H4A_30 109.5
C1_30 C4_30 H4B_30 109.5
H4A_30 C4_30 H4B_30 109.5
C1_30 C4_30 H4C_30 109.5
H4A_30 C4_30 H4C_30 109.5
H4B_30 C4_30 H4C_30 109.5
O5_30 C5_30 O1_30 125.0(6)
O5_30 C5_30 N1_31 122.5(7)
O1_30 C5_30 N1_31 112.5(6)
C5_30 N1_31 C1_31 121.0(6)
C5_30 N1_31 H1_31 119.5
C1_31 N1_31 H1_31 119.5
N1_31 C1_31 C6_31 114.1(5)
N1_31 C1_31 C2_31 111.3(5)
C6_31 C1_31 C2_31 110.4(6)
N1_31 C1_31 H1A_31 106.9
C6_31 C1_31 H1A_31 106.9
C2_31 C1_31 H1A_31 106.9
C1_31 C2_31 C3_31 117.6(7)
C1_31 C2_31 H2A_31 107.9
C3_31 C2_31 H2A_31 107.9
C1_31 C2_31 H2B_31 107.9
C3_31 C2_31 H2B_31 107.9
H2A_31 C2_31 H2B_31 107.2
C4_31 C3_31 C5_31 112.6(14)
C4_31 C3_31 C2_31 110.9(11)
C5_31 C3_31 C2_31 110.0(11)
C4_31 C3_31 H3_31 107.7
C5_31 C3_31 H3_31 107.7
C2_31 C3_31 H3_31 107.7
C3_31 C4_31 H4A_31 109.5
C3_31 C4_31 H4B_31 109.5
H4A_31 C4_31 H4B_31 109.5
C3_31 C4_31 H4C_31 109.5
H4A_31 C4_31 H4C_31 109.5
H4B_31 C4_31 H4C_31 109.5
C3_31 C5_31 H5A_31 109.5
C3_31 C5_31 H5B_31 109.5
H5A_31 C5_31 H5B_31 109.5
C3_31 C5_31 H5C_31 109.5
H5A_31 C5_31 H5C_31 109.5
H5B_31 C5_31 H5C_31 109.5
O6_31 C6_31 N1_32 122.1(6)
O6_31 C6_31 C1_31 119.2(6)
N1_32 C6_31 C1_31 118.6(6)
C6_31 N1_32 C1_32 118.2(5)
C6_31 N1_32 H1_32 120.9
C1_32 N1_32 H1_32 120.9
N1_32 C1_32 C6_32 111.6(5)
N1_32 C1_32 C2_32 109.2(5)
C6_32 C1_32 C2_32 112.1(5)
N1_32 C1_32 H1A_32 107.9
C6_32 C1_32 H1A_32 107.9
C2_32 C1_32 H1A_32 107.9
C1_32 C2_32 C3_32 116.3(6)
C1_32 C2_32 H2A_32 108.2
C3_32 C2_32 H2A_32 108.2
C1_32 C2_32 H2B_32 108.2
C3_32 C2_32 H2B_32 108.2
H2A_32 C2_32 H2B_32 107.4
C5_32 C3_32 C4_32 110.2(7)
C5_32 C3_32 C2_32 113.2(6)
C4_32 C3_32 C2_32 108.5(6)
C5_32 C3_32 H3_32 108.3
C4_32 C3_32 H3_32 108.3
C2_32 C3_32 H3_32 108.3
C3_32 C4_32 H4A_32 109.5
C3_32 C4_32 H4B_32 109.5
H4A_32 C4_32 H4B_32 109.5
C3_32 C4_32 H4C_32 109.5
H4A_32 C4_32 H4C_32 109.5
H4B_32 C4_32 H4C_32 109.5
C3_32 C5_32 H5A_32 109.5
C3_32 C5_32 H5B_32 109.5
H5A_32 C5_32 H5B_32 109.5
C3_32 C5_32 H5C_32 109.5
H5A_32 C5_32 H5C_32 109.5
H5B_32 C5_32 H5C_32 109.5
O6_32 C6_32 N1_33 120.7(6)
O6_32 C6_32 C1_32 120.9(6)
N1_33 C6_32 C1_32 118.4(5)
C6_32 N1_33 C1_33 122.1(5)
C6_32 N1_33 H1_33 118.9
C1_33 N1_33 H1_33 118.9
N1_33 C1_33 C2_33 111.0(6)
N1_33 C1_33 C6_33 110.7(5)
C2_33 C1_33 C6_33 113.5(6)
N1_33 C1_33 C5_33 110.5(5)
C2_33 C1_33 C5_33 104.1(6)
C6_33 C1_33 C5_33 106.8(5)
C1_33 C2_33 C3_33 104.5(7)
C1_33 C2_33 H2A_33 110.9
C3_33 C2_33 H2A_33 110.9
C1_33 C2_33 H2B_33 110.9
C3_33 C2_33 H2B_33 110.9
H2A_33 C2_33 H2B_33 108.9
C4_33 C3_33 N3_33 106.7(8)
C4_33 C3_33 C2_33 103.6(8)
N3_33 C3_33 C2_33 112.2(7)
C4_33 C3_33 H3_33 111.3
N3_33 C3_33 H3_33 111.3
C2_33 C3_33 H3_33 111.3
C3_33 C4_33 N4_33 112.6(11)
C3_33 C4_33 C5_33 105.9(8)
N4_33 C4_33 C5_33 114.5(10)
C3_33 C4_33 H4_33 107.9
N4_33 C4_33 H4_33 107.9
C5_33 C4_33 H4_33 107.9
C4_33 C5_33 C1_33 105.7(7)
C4_33 C5_33 H5A_33 110.6
C1_33 C5_33 H5A_33 110.6
C4_33 C5_33 H5B_33 110.6
C1_33 C5_33 H5B_33 110.6
H5A_33 C5_33 H5B_33 108.7
O6_33 C6_33 N1_34 123.3(6)
O6_33 C6_33 C1_33 121.4(6)
N1_34 C6_33 C1_33 115.2(6)
N31_33 N3_33 C3_33 117.6(9)
N32_33 N31_33 N3_33 175.7(12)
N41_33 N4_33 C4_33 122.7(14)
N4_33 N41_33 N42_33 171(2)
C6_33 N1_34 C1_34 120.2(6)
C6_33 N1_34 H1_34 119.9
C1_34 N1_34 H1_34 119.9
N1_34 C1_34 C6_34 112.1(6)
N1_34 C1_34 C2_34 110.2(6)
C6_34 C1_34 C2_34 110.0(6)
N1_34 C1_34 H1A_34 108.1
C6_34 C1_34 H1A_34 108.1
C2_34 C1_34 H1A_34 108.1
C3_34 C2_34 C1_34 113.3(8)
C3_34 C2_34 H2A_34 108.9
C1_34 C2_34 H2A_34 108.9
C3_34 C2_34 H2B_34 108.9
C1_34 C2_34 H2B_34 108.9
H2A_34 C2_34 H2B_34 107.7
C4_34 C3_34 C2_34 120.1(14)
C4_34 C3_34 C5_34 112.4(16)
C2_34 C3_34 C5_34 103.9(14)
C4_34 C3_34 H3_34 106.5
C2_34 C3_34 H3_34 106.5
C5_34 C3_34 H3_34 106.5
C3_34 C4_34 H4A_34 109.5
C3_34 C4_34 H4B_34 109.5
H4A_34 C4_34 H4B_34 109.5
C3_34 C4_34 H4C_34 109.5
H4A_34 C4_34 H4C_34 109.5
H4B_34 C4_34 H4C_34 109.5
C3_34 C5_34 H5A_34 109.5
C3_34 C5_34 H5B_34 109.5
H5A_34 C5_34 H5B_34 109.5
C3_34 C5_34 H5C_34 109.5
H5A_34 C5_34 H5C_34 109.5
H5B_34 C5_34 H5C_34 109.5
O6_34 C6_34 N1_35 121.6(6)
O6_34 C6_34 C1_34 121.3(6)
N1_35 C6_34 C1_34 117.1(6)
C6_34 N1_35 C1_35 122.4(6)
C6_34 N1_35 H1_35 118.8
C1_35 N1_35 H1_35 118.8
N1_35 C1_35 C6_35 109.6(5)
N1_35 C1_35 C2_35 109.7(6)
C6_35 C1_35 C2_35 112.6(6)
N1_35 C1_35 H1A_35 108.3
C6_35 C1_35 H1A_35 108.3
C2_35 C1_35 H1A_35 108.3
C3_35 C2_35 C1_35 116.3(7)
C3_35 C2_35 H2A_35 108.2
C1_35 C2_35 H2A_35 108.2
C3_35 C2_35 H2B_35 108.2
C1_35 C2_35 H2B_35 108.2
H2A_35 C2_35 H2B_35 107.4
C4_35 C3_35 C2_35 110.9(13)
C4_35 C3_35 C5_35 116.2(14)
C2_35 C3_35 C5_35 110.6(10)
C4_35 C3_35 H3_35 106.2
C2_35 C3_35 H3_35 106.2
C5_35 C3_35 H3_35 106.2
C3_35 C4_35 H4A_35 109.5
C3_35 C4_35 H4B_35 109.5
H4A_35 C4_35 H4B_35 109.5
C3_35 C4_35 H4C_35 109.5
H4A_35 C4_35 H4C_35 109.5
H4B_35 C4_35 H4C_35 109.5
C3_35 C5_35 H5A_35 109.5
C3_35 C5_35 H5B_35 109.5
H5A_35 C5_35 H5B_35 109.5
C3_35 C5_35 H5C_35 109.5
H5A_35 C5_35 H5C_35 109.5
H5B_35 C5_35 H5C_35 109.5
O6_35 C6_35 N1_36 120.9(6)
O6_35 C6_35 C1_35 121.6(6)
N1_36 C6_35 C1_35 117.5(6)
C6_35 N1_36 C1_36 122.6(6)
C6_35 N1_36 H1_36 118.7
C1_36 N1_36 H1_36 118.7
N1_36 C1_36 C6_36 112.7(7)
N1_36 C1_36 C5_36 111.2(7)
C6_36 C1_36 C5_36 109.9(7)
N1_36 C1_36 C2_36 110.9(7)
C6_36 C1_36 C2_36 108.0(7)
C5_36 C1_36 C2_36 103.7(7)
C3_36 C2_36 C1_36 104.6(8)
C3_36 C2_36 H2A_36 110.8
C1_36 C2_36 H2A_36 110.8
C3_36 C2_36 H2B_36 110.8
C1_36 C2_36 H2B_36 110.8
H2A_36 C2_36 H2B_36 108.9
N3_36 C3_36 C4_36 106.7(12)
N3_36 C3_36 C2_36 116.3(12)
C4_36 C3_36 C2_36 106.8(9)
N3_36 C3_36 H3_36 108.9
C4_36 C3_36 H3_36 108.9
C2_36 C3_36 H3_36 108.9
N4_36 C4_36 C3_36 113.5(11)
N4_36 C4_36 C5_36 110.4(10)
C3_36 C4_36 C5_36 101.6(9)
N4_36 C4_36 H4_36 110.3
C3_36 C4_36 H4_36 110.3
C5_36 C4_36 H4_36 110.3
C4_36 C5_36 C1_36 106.0(8)
C4_36 C5_36 H5A_36 110.5
C1_36 C5_36 H5A_36 110.5
C4_36 C5_36 H5B_36 110.5
C1_36 C5_36 H5B_36 110.5
H5A_36 C5_36 H5B_36 108.7
O6_36 C6_36 O7_36 122.3(9)
O6_36 C6_36 C1_36 127.8(10)
O7_36 C6_36 C1_36 109.9(8)
C6_36 O7_36 C7_36 117.3(9)
O7_36 C7_36 H7A_36 109.5
O7_36 C7_36 H7B_36 109.5
H7A_36 C7_36 H7B_36 109.5
O7_36 C7_36 H7C_36 109.5
H7A_36 C7_36 H7C_36 109.5
H7B_36 C7_36 H7C_36 109.5
N31_36 N3_36 C3_36 118.1(15)
N3_36 N31_36 N32_36 173(3)
N41_36 N4_36 C4_36 114.9(13)
N42_36 N41_36 N4_36 176(2)

loop_
_geom_bond_atom_site_label_1
_geom_bond_atom_site_label_2
_geom_bond_distance
C1_10 C4_10 1.455(18)
C1_10 O1_10 1.463(11)
C1_10 C3_10 1.514(18)
C1_10 C2_10 1.535(16)
O1_10 C5_10 1.334(9)
C2_10 H2A_10 0.9700
C2_10 H2B_10 0.9700
C2_10 H2C_10 0.9700
C3_10 H3A_10 0.9700
C3_10 H3B_10 0.9700
C3_10 H3C_10 0.9700
C4_10 H4A_10 0.9700
C4_10 H4B_10 0.9700
C4_10 H4C_10 0.9700
C5_10 O5_10 1.201(8)
C5_10 N1_11 1.340(9)
N1_11 C1_11 1.451(8)
N1_11 H1_11 0.8700
C1_11 C6_11 1.518(9)
C1_11 C2_11 1.541(10)
C1_11 H1A_11 0.9900
C2_11 C3_11 1.503(12)
C2_11 H2A_11 0.9800
C2_11 H2B_11 0.9800
C3_11 C5_11 1.537(16)
C3_11 C4_11 1.543(15)
C3_11 H3_11 0.9900
C4_11 H4A_11 0.9700
C4_11 H4B_11 0.9700
C4_11 H4C_11 0.9700
C5_11 H5A_11 0.9700
C5_11 H5B_11 0.9700
C5_11 H5C_11 0.9700
C6_11 O6_11 1.215(8)
C6_11 N1_12 1.328(9)
N1_12 C1_12 1.462(9)
N1_12 H1_12 0.8700
C1_12 C6_12 1.497(10)
C1_12 C2_12 1.518(11)
C1_12 H1A_12 0.9900
C2_12 C3_12 1.47(2)
C2_12 H2A_12 0.9800
C2_12 H2B_12 0.9800
C3_12 C5_12 1.36(3)
C3_12 C4_12 1.60(2)
C3_12 H3_12 0.9900
C4_12 H4A_12 0.9700
C4_12 H4B_12 0.9700
C4_12 H4C_12 0.9700
C5_12 H5A_12 0.9700
C5_12 H5B_12 0.9700
C5_12 H5C_12 0.9700
C6_12 O6_12 1.252(8)
C6_12 N1_13 1.344(9)
N1_13 C1_13 1.491(10)
N1_13 H1_13 0.8700
C1_13 C6_13 1.526(12)
C1_13 C5_13 1.544(12)
C1_13 C2_13 1.553(13)
C2_13 C3_13 1.543(17)
C2_13 H2A_13 0.9800
C2_13 H2B_13 0.9800
C3_13 C4_13 1.43(2)
C3_13 N3_13 1.454(16)
C3_13 H3_13 0.9900
C4_13 N4_13 1.489(15)
C4_13 C5_13 1.557(18)
C4_13 H4_13 0.9900
C5_13 H5A_13 0.9800
C5_13 H5B_13 0.9800
C6_13 O6_13 1.231(9)
C6_13 N1_14 1.332(11)
N3_13 N31_13 1.152(17)
N31_13 N32_13 1.199(19)
N4_13 N41_13 1.206(15)
N41_13 N42_13 1.158(15)
N1_14 C1_14 1.478(11)
N1_14 H1_14 0.8700
C1_14 C2_14 1.524(13)
C1_14 C6_14 1.543(11)
C1_14 H1A_14 0.9900
C2_14 C3_14 1.523(16)
C2_14 H2A_14 0.9800
C2_14 H2B_14 0.9800
C3_14 C5_14 1.45(2)
C3_14 C4_14 1.52(2)
C3_14 H3_14 0.9900
C4_14 H4A_14 0.9700
C4_14 H4B_14 0.9700
C4_14 H4C_14 0.9700
C5_14 H5A_14 0.9700
C5_14 H5B_14 0.9700
C5_14 H5C_14 0.9700
C6_14 O6_14 1.214(9)
C6_14 N1_15 1.340(9)
N1_15 C1_15 1.465(9)
N1_15 H1_15 0.8700
C1_15 C6_15 1.528(10)
C1_15 C2_15 1.534(10)
C1_15 H1A_15 0.9900
C2_15 C3_15 1.512(13)
C2_15 H2A_15 0.9800
C2_15 H2B_15 0.9800
C3_15 C5_15 1.494(19)
C3_15 C4_15 1.537(17)
C3_15 H3_15 0.9900
C4_15 H4A_15 0.9700
C4_15 H4B_15 0.9700
C4_15 H4C_15 0.9700
C5_15 H5A_15 0.9700
C5_15 H5B_15 0.9700
C5_15 H5C_15 0.9700
C6_15 O6_15 1.235(8)
C6_15 N1_16 1.308(9)
N1_16 C1_16 1.472(9)
N1_16 H1_16 0.8700
C1_16 C6_16 1.507(11)
C1_16 C2_16 1.542(10)
C1_16 C5_16 1.548(11)
C2_16 C3_16 1.460(11)
C2_16 H2A_16 0.9800
C2_16 H2B_16 0.9800
C3_16 N3_16 1.471(10)
C3_16 C4_16 1.521(13)
C3_16 H3_16 0.9900
C4_16 N4_16 1.451(11)
C4_16 C5_16 1.472(13)
C4_16 H4_16 0.9900
C5_16 H5A_16 0.9800
C5_16 H5B_16 0.9800
C6_16 O6_16 1.217(10)
C6_16 O7_16 1.318(11)
O7_16 C7_16 1.444(12)
C7_16 H7A_16 0.9700
C7_16 H7B_16 0.9700
C7_16 H7C_16 0.9700
N3_16 N31_16 1.156(12)
N31_16 N32_16 1.189(16)
N4_16 N41_16 1.190(12)
N41_16 N42_16 1.153(13)
C1_20 O1_20 1.487(14)
C1_20 C2_20 1.49(2)
C1_20 C4_20 1.52(2)
C1_20 C3_20 1.531(19)
O1_20 C5_20 1.338(10)
C2_20 H2A_20 0.9700
C2_20 H2B_20 0.9700
C2_20 H2C_20 0.9700
C3_20 H3A_20 0.9700
C3_20 H3B_20 0.9700
C3_20 H3C_20 0.9700
C4_20 H4A_20 0.9700
C4_20 H4B_20 0.9700
C4_20 H4C_20 0.9700
C5_20 O5_20 1.235(10)
C5_20 N1_21 1.329(11)
N1_21 C1_21 1.444(9)
N1_21 H1_21 0.8700
C1_21 C2_21 1.523(11)
C1_21 C6_21 1.537(10)
C1_21 H1A_21 0.9900
C2_21 C3_21 1.534(11)
C2_21 H2A_21 0.9800
C2_21 H2B_21 0.9800
C3_21 C5_21 1.473(14)
C3_21 C4_21 1.532(14)
C3_21 H3_21 0.9900
C4_21 H4A_21 0.9700
C4_21 H4B_21 0.9700
C4_21 H4C_21 0.9700
C5_21 H5A_21 0.9700
C5_21 H5B_21 0.9700
C5_21 H5C_21 0.9700
C6_21 O6_21 1.225(8)
C6_21 N1_22 1.329(9)
N1_22 C1_22 1.473(10)
N1_22 H1_22 0.8700
C1_22 C2_22 1.508(13)
C1_22 C6_22 1.535(11)
C1_22 H1A_22 0.9900
C2_22 C3_22 1.529(15)
C2_22 H2A_22 0.9800
C2_22 H2B_22 0.9800
C3_22 C4_22 1.51(2)
C3_22 C5_22 1.53(2)
C3_22 H3_22 0.9900
C4_22 H4A_22 0.9700
C4_22 H4B_22 0.9700
C4_22 H4C_22 0.9700
C5_22 H5A_22 0.9700
C5_22 H5B_22 0.9700
C5_22 H5C_22 0.9700
C6_22 O6_22 1.228(8)
C6_22 N1_23 1.342(10)
N1_23 C1_23 1.455(11)
N1_23 H1_23 0.8700
C1_23 C2_23 1.521(13)
C1_23 C5_23 1.548(13)
C1_23 C6_23 1.560(11)
C2_23 C3_23 1.440(19)
C2_23 H2A_23 0.9800
C2_23 H2B_23 0.9800
C3_23 N3_23 1.50(2)
C3_23 C4_23 1.53(2)
C3_23 H3_23 0.9900
C4_23 N4_23 1.441(15)
C4_23 C5_23 1.514(16)
C4_23 H4_23 0.9900
C5_23 H5A_23 0.9800
C5_23 H5B_23 0.9800
C6_23 O6_23 1.216(10)
C6_23 N1_24 1.331(10)
N3_23 N31_23 1.23(2)
N31_23 N32_23 1.24(2)
N4_23 N41_23 1.174(16)
N41_23 N42_23 1.178(17)
N1_24 C1_24 1.451(9)
N1_24 H1_24 0.8700
C1_24 C2_24 1.526(10)
C1_24 C6_24 1.528(9)
C1_24 H1A_24 0.9900
C2_24 C3_24 1.508(14)
C2_24 H2A_24 0.9800
C2_24 H2B_24 0.9800
C3_24 C5_24 1.41(2)
C3_24 C4_24 1.533(18)
C3_24 H3_24 0.9900
C4_24 H4A_24 0.9700
C4_24 H4B_24 0.9700
C4_24 H4C_24 0.9700
C5_24 H5A_24 0.9700
C5_24 H5B_24 0.9700
C5_24 H5C_24 0.9700
C6_24 O6_24 1.220(8)
C6_24 N1_25 1.345(8)
N1_25 C1_25 1.450(8)
N1_25 H1_25 0.8700
C1_25 C6_25 1.499(9)
C1_25 C2_25 1.530(10)
C1_25 H1A_25 0.9900
C2_25 C3_25 1.515(10)
C2_25 H2A_25 0.9800
C2_25 H2B_25 0.9800
C3_25 C5_25 1.512(15)
C3_25 C4_25 1.525(13)
C3_25 H3_25 0.9900
C4_25 H4A_25 0.9700
C4_25 H4B_25 0.9700
C4_25 H4C_25 0.9700
C5_25 H5A_25 0.9700
C5_25 H5B_25 0.9700
C5_25 H5C_25 0.9700
C6_25 O6_25 1.246(8)
C6_25 N1_26 1.338(8)
N1_26 C1_26 1.458(8)
N1_26 H1_26 0.8700
C1_26 C6_26 1.508(10)
C1_26 C5_26 1.544(10)
C1_26 C2_26 1.554(9)
C2_26 C3_26 1.498(11)
C2_26 H2A_26 0.9800
C2_26 H2B_26 0.9800
C3_26 N3_26 1.457(10)
C3_26 C4_26 1.508(10)
C3_26 H3_26 0.9900
C4_26 N4_26 1.469(10)
C4_26 C5_26 1.507(10)
C4_26 H4_26 0.9900
C5_26 H5A_26 0.9800
C5_26 H5B_26 0.9800
O7_26 C6_26 1.347(9)
O7_26 C7_26 1.453(11)
C6_26 O6_26 1.200(9)
C7_26 H7A_26 0.9700
C7_26 H7B_26 0.9700
C7_26 H7C_26 0.9700
N3_26 N31_26 1.217(11)
N31_26 N32_26 1.161(12)
N4_26 N41_26 1.216(10)
N41_26 N42_26 1.151(10)
C1_30 O1_30 1.454(10)
C1_30 C4_30 1.498(16)
C1_30 C3_30 1.512(16)
C1_30 C2_30 1.517(14)
O1_30 C5_30 1.328(9)
C2_30 H2A_30 0.9700
C2_30 H2B_30 0.9700
C2_30 H2C_30 0.9700
C3_30 H3A_30 0.9700
C3_30 H3B_30 0.9700
C3_30 H3C_30 0.9700
C4_30 H4A_30 0.9700
C4_30 H4B_30 0.9700
C4_30 H4C_30 0.9700
C5_30 O5_30 1.231(8)
C5_30 N1_31 1.336(9)
N1_31 C1_31 1.460(9)
N1_31 H1_31 0.8700
C1_31 C6_31 1.505(9)
C1_31 C2_31 1.512(9)
C1_31 H1A_31 0.9900
C2_31 C3_31 1.556(14)
C2_31 H2A_31 0.9800
C2_31 H2B_31 0.9800
C3_31 C4_31 1.47(2)
C3_31 C5_31 1.48(2)
C3_31 H3_31 0.9900
C4_31 H4A_31 0.9700
C4_31 H4B_31 0.9700
C4_31 H4C_31 0.9700
C5_31 H5A_31 0.9700
C5_31 H5B_31 0.9700
C5_31 H5C_31 0.9700
C6_31 O6_31 1.220(8)
C6_31 N1_32 1.356(8)
N1_32 C1_32 1.455(8)
N1_32 H1_32 0.8700
C1_32 C6_32 1.511(9)
C1_32 C2_32 1.531(9)
C1_32 H1A_32 0.9900
C2_32 C3_32 1.547(10)
C2_32 H2A_32 0.9800
C2_32 H2B_32 0.9800
C3_32 C5_32 1.508(12)
C3_32 C4_32 1.512(11)
C3_32 H3_32 0.9900
C4_32 H4A_32 0.9700
C4_32 H4B_32 0.9700
C4_32 H4C_32 0.9700
C5_32 H5A_32 0.9700
C5_32 H5B_32 0.9700
C5_32 H5C_32 0.9700
C6_32 O6_32 1.233(8)
C6_32 N1_33 1.328(8)
N1_33 C1_33 1.457(8)
N1_33 H1_33 0.8700
C1_33 C2_33 1.519(10)
C1_33 C6_33 1.537(9)
C1_33 C5_33 1.551(11)
C2_33 C3_33 1.533(12)
C2_33 H2A_33 0.9800
C2_33 H2B_33 0.9800
C3_33 C4_33 1.448(15)
C3_33 N3_33 1.473(11)
C3_33 H3_33 0.9900
C4_33 N4_33 1.464(14)
C4_33 C5_33 1.545(13)
C4_33 H4_33 0.9900
C5_33 H5A_33 0.9800
C5_33 H5B_33 0.9800
C6_33 O6_33 1.229(8)
C6_33 N1_34 1.341(9)
N3_33 N31_33 1.182(11)
N31_33 N32_33 1.149(12)
N4_33 N41_33 1.181(14)
N41_33 N42_33 1.192(15)
N1_34 C1_34 1.457(9)
N1_34 H1_34 0.8700
C1_34 C6_34 1.519(10)
C1_34 C2_34 1.545(11)
C1_34 H1A_34 0.9900
C2_34 C3_34 1.529(17)
C2_34 H2A_34 0.9800
C2_34 H2B_34 0.9800
C3_34 C4_34 1.44(2)
C3_34 C5_34 1.58(3)
C3_34 H3_34 0.9900
C4_34 H4A_34 0.9700
C4_34 H4B_34 0.9700
C4_34 H4C_34 0.9700
C5_34 H5A_34 0.9700
C5_34 H5B_34 0.9700
C5_34 H5C_34 0.9700
O6_34 C6_34 1.222(8)
C6_34 N1_35 1.345(9)
N1_35 C1_35 1.467(9)
N1_35 H1_35 0.8700
C1_35 C6_35 1.502(10)
C1_35 C2_35 1.547(10)
C1_35 H1A_35 0.9900
C2_35 C3_35 1.514(14)
C2_35 H2A_35 0.9800
C2_35 H2B_35 0.9800
C3_35 C4_35 1.34(2)
C3_35 C5_35 1.518(18)
C3_35 H3_35 0.9900
C4_35 H4A_35 0.9700
C4_35 H4B_35 0.9700
C4_35 H4C_35 0.9700
C5_35 H5A_35 0.9700
C5_35 H5B_35 0.9700
C5_35 H5C_35 0.9700
C6_35 O6_35 1.237(8)
C6_35 N1_36 1.346(9)
N1_36 C1_36 1.428(10)
N1_36 H1_36 0.8700
C1_36 C6_36 1.503(13)
C1_36 C5_36 1.565(13)
C1_36 C2_36 1.583(13)
C2_36 C3_36 1.520(17)
C2_36 H2A_36 0.9800
C2_36 H2B_36 0.9800
C3_36 N3_36 1.453(14)
C3_36 C4_36 1.494(17)
C3_36 H3_36 0.9900
C4_36 N4_36 1.465(14)
C4_36 C5_36 1.527(15)
C4_36 H4_36 0.9900
C5_36 H5A_36 0.9800
C5_36 H5B_36 0.9800
C6_36 O6_36 1.192(11)
C6_36 O7_36 1.334(12)
O7_36 C7_36 1.482(16)
C7_36 H7A_36 0.9700
C7_36 H7B_36 0.9700
C7_36 H7C_36 0.9700
N3_36 N31_36 1.178(15)
N31_36 N32_36 1.186(16)
N4_36 N41_36 1.195(14)
N41_36 N42_36 1.166(16)

loop_
_geom_torsion_atom_site_label_1
_geom_torsion_atom_site_label_2
_geom_torsion_atom_site_label_3
_geom_torsion_atom_site_label_4
_geom_torsion
C4_10 C1_10 O1_10 C5_10 -59.6(12)
C3_10 C1_10 O1_10 C5_10 63.6(11)
C2_10 C1_10 O1_10 C5_10 -178.6(9)
C1_10 O1_10 C5_10 O5_10 -0.4(12)
C1_10 O1_10 C5_10 N1_11 -179.3(7)
O5_10 C5_10 N1_11 C1_11 5.4(10)
O1_10 C5_10 N1_11 C1_11 -175.7(5)
C5_10 N1_11 C1_11 C6_11 -54.3(8)
C5_10 N1_11 C1_11 C2_11 -177.4(6)
N1_11 C1_11 C2_11 C3_11 -175.6(6)
C6_11 C1_11 C2_11 C3_11 58.0(8)
C1_11 C2_11 C3_11 C5_11 69.1(10)
C1_11 C2_11 C3_11 C4_11 -167.0(8)
N1_11 C1_11 C6_11 O6_11 143.0(6)
C2_11 C1_11 C6_11 O6_11 -92.7(7)
N1_11 C1_11 C6_11 N1_12 -38.1(8)
C2_11 C1_11 C6_11 N1_12 86.2(7)
O6_11 C6_11 N1_12 C1_12 5.0(10)
C1_11 C6_11 N1_12 C1_12 -173.9(6)
C6_11 N1_12 C1_12 C6_12 -63.1(8)
C6_11 N1_12 C1_12 C2_12 166.1(6)
N1_12 C1_12 C2_12 C3_12 -79.0(14)
C6_12 C1_12 C2_12 C3_12 151.4(13)
C1_12 C2_12 C3_12 C5_12 -3(3)
C1_12 C2_12 C3_12 C4_12 -175.3(13)
N1_12 C1_12 C6_12 O6_12 153.0(6)
C2_12 C1_12 C6_12 O6_12 -77.8(9)
N1_12 C1_12 C6_12 N1_13 -30.4(9)
C2_12 C1_12 C6_12 N1_13 98.7(8)
O6_12 C6_12 N1_13 C1_13 -8.4(11)
C1_12 C6_12 N1_13 C1_13 175.1(7)
C6_12 N1_13 C1_13 C6_13 -55.8(9)
C6_12 N1_13 C1_13 C5_13 -177.8(7)
C6_12 N1_13 C1_13 C2_13 68.0(9)
N1_13 C1_13 C2_13 C3_13 107.7(9)
C6_13 C1_13 C2_13 C3_13 -130.1(9)
C5_13 C1_13 C2_13 C3_13 -9.2(11)
C1_13 C2_13 C3_13 C4_13 32.9(13)
C1_13 C2_13 C3_13 N3_13 -83.9(15)
N3_13 C3_13 C4_13 N4_13 -158.8(14)
C2_13 C3_13 C4_13 N4_13 80.2(14)
N3_13 C3_13 C4_13 C5_13 78.7(15)
C2_13 C3_13 C4_13 C5_13 -42.2(13)
N1_13 C1_13 C5_13 C4_13 -132.7(9)
C6_13 C1_13 C5_13 C4_13 106.5(10)
C2_13 C1_13 C5_13 C4_13 -15.1(11)
C3_13 C4_13 C5_13 C1_13 35.8(13)
N4_13 C4_13 C5_13 C1_13 -84.8(14)
N1_13 C1_13 C6_13 O6_13 143.9(8)
C5_13 C1_13 C6_13 O6_13 -95.6(9)
C2_13 C1_13 C6_13 O6_13 21.4(11)
N1_13 C1_13 C6_13 N1_14 -44.2(9)
C5_13 C1_13 C6_13 N1_14 76.3(9)
C2_13 C1_13 C6_13 N1_14 -166.7(7)
C4_13 C3_13 N3_13 N31_13 -178(3)
C2_13 C3_13 N3_13 N31_13 -62(4)
C3_13 N3_13 N31_13 N32_13 78(12)
C3_13 C4_13 N4_13 N41_13 -140.0(17)
C5_13 C4_13 N4_13 N41_13 -24(2)
C4_13 N4_13 N41_13 N42_13 165(16)
O6_13 C6_13 N1_14 C1_14 -5.4(11)
C1_13 C6_13 N1_14 C1_14 -177.4(7)
C6_13 N1_14 C1_14 C2_14 164.7(7)
C6_13 N1_14 C1_14 C6_14 -73.3(9)
N1_14 C1_14 C2_14 C3_14 -54.8(11)
C6_14 C1_14 C2_14 C3_14 -178.3(8)
C1_14 C2_14 C3_14 C5_14 -50.3(16)
C1_14 C2_14 C3_14 C4_14 179.7(10)
N1_14 C1_14 C6_14 O6_14 141.7(8)
C2_14 C1_14 C6_14 O6_14 -94.6(9)
N1_14 C1_14 C6_14 N1_15 -38.1(9)
C2_14 C1_14 C6_14 N1_15 85.6(8)
O6_14 C6_14 N1_15 C1_15 -0.4(11)
C1_14 C6_14 N1_15 C1_15 179.5(6)
C6_14 N1_15 C1_15 C6_15 -60.9(8)
C6_14 N1_15 C1_15 C2_15 176.9(7)
N1_15 C1_15 C2_15 C3_15 -177.1(7)
C6_15 C1_15 C2_15 C3_15 61.3(10)
C1_15 C2_15 C3_15 C5_15 67.6(12)
C1_15 C2_15 C3_15 C4_15 -166.9(9)
N1_15 C1_15 C6_15 O6_15 141.2(7)
C2_15 C1_15 C6_15 O6_15 -97.4(8)
N1_15 C1_15 C6_15 N1_16 -41.0(8)
C2_15 C1_15 C6_15 N1_16 80.4(8)
O6_15 C6_15 N1_16 C1_16 -6.1(10)
C1_15 C6_15 N1_16 C1_16 176.1(6)
C6_15 N1_16 C1_16 C6_16 55.6(8)
C6_15 N1_16 C1_16 C2_16 177.2(6)
C6_15 N1_16 C1_16 C5_16 -69.4(8)
N1_16 C1_16 C2_16 C3_16 128.9(6)
C6_16 C1_16 C2_16 C3_16 -109.3(7)
C5_16 C1_16 C2_16 C3_16 11.3(8)
C1_16 C2_16 C3_16 N3_16 -157.9(7)
C1_16 C2_16 C3_16 C4_16 -33.9(8)
C2_16 C3_16 C4_16 N4_16 166.1(7)
N3_16 C3_16 C4_16 N4_16 -72.8(10)
C2_16 C3_16 C4_16 C5_16 44.3(8)
N3_16 C3_16 C4_16 C5_16 165.4(7)
N4_16 C4_16 C5_16 C1_16 -159.2(7)
C3_16 C4_16 C5_16 C1_16 -36.9(8)
N1_16 C1_16 C5_16 C4_16 -101.5(7)
C6_16 C1_16 C5_16 C4_16 135.0(7)
C2_16 C1_16 C5_16 C4_16 16.5(8)
N1_16 C1_16 C6_16 O6_16 -147.2(8)
C2_16 C1_16 C6_16 O6_16 90.8(9)
C5_16 C1_16 C6_16 O6_16 -23.8(11)
N1_16 C1_16 C6_16 O7_16 38.1(9)
C2_16 C1_16 C6_16 O7_16 -83.9(8)
C5_16 C1_16 C6_16 O7_16 161.4(7)
O6_16 C6_16 O7_16 C7_16 4.6(12)
C1_16 C6_16 O7_16 C7_16 179.4(8)
C2_16 C3_16 N3_16 N31_16 -145.5(11)
C4_16 C3_16 N3_16 N31_16 97.6(13)
C3_16 N3_16 N31_16 N32_16 117(8)
C5_16 C4_16 N4_16 N41_16 -149.7(11)
C3_16 C4_16 N4_16 N41_16 94.6(12)
C4_16 N4_16 N41_16 N42_16 -169(19)
C2_20 C1_20 O1_20 C5_20 -69.5(14)
C4_20 C1_20 O1_20 C5_20 56.4(13)
C3_20 C1_20 O1_20 C5_20 172.5(10)
C1_20 O1_20 C5_20 O5_20 7.5(13)
C1_20 O1_20 C5_20 N1_21 -168.9(9)
O5_20 C5_20 N1_21 C1_21 3.3(11)
O1_20 C5_20 N1_21 C1_21 179.8(6)
C5_20 N1_21 C1_21 C2_21 167.1(7)
C5_20 N1_21 C1_21 C6_21 -67.8(8)
N1_21 C1_21 C2_21 C3_21 -60.3(8)
C6_21 C1_21 C2_21 C3_21 173.0(6)
C1_21 C2_21 C3_21 C5_21 -179.7(7)
C1_21 C2_21 C3_21 C4_21 -54.9(10)
N1_21 C1_21 C6_21 O6_21 161.6(6)
C2_21 C1_21 C6_21 O6_21 -71.8(8)
N1_21 C1_21 C6_21 N1_22 -13.7(9)
C2_21 C1_21 C6_21 N1_22 112.9(7)
O6_21 C6_21 N1_22 C1_22 -3.3(10)
C1_21 C6_21 N1_22 C1_22 171.9(6)
C6_21 N1_22 C1_22 C2_22 -179.3(7)
C6_21 N1_22 C1_22 C6_22 -56.8(9)
N1_22 C1_22 C2_22 C3_22 -177.7(9)
C6_22 C1_22 C2_22 C3_22 59.6(11)
C1_22 C2_22 C3_22 C4_22 61.6(14)
C1_22 C2_22 C3_22 C5_22 -176.5(13)
N1_22 C1_22 C6_22 O6_22 148.6(6)
C2_22 C1_22 C6_22 O6_22 -89.5(9)
N1_22 C1_22 C6_22 N1_23 -33.4(9)
C2_22 C1_22 C6_22 N1_23 88.6(8)
O6_22 C6_22 N1_23 C1_23 -1.4(10)
C1_22 C6_22 N1_23 C1_23 -179.4(6)
C6_22 N1_23 C1_23 C2_23 66.4(9)
C6_22 N1_23 C1_23 C5_23 -177.3(7)
C6_22 N1_23 C1_23 C6_23 -59.0(9)
N1_23 C1_23 C2_23 C3_23 108.2(14)
C5_23 C1_23 C2_23 C3_23 -11.5(15)
C6_23 C1_23 C2_23 C3_23 -127.4(13)
C1_23 C2_23 C3_23 N3_23 -108.7(18)
C1_23 C2_23 C3_23 C4_23 -4.7(19)
C2_23 C3_23 C4_23 N4_23 145.5(15)
N3_23 C3_23 C4_23 N4_23 -112(2)
C2_23 C3_23 C4_23 C5_23 19.8(19)
N3_23 C3_23 C4_23 C5_23 122(2)
N4_23 C4_23 C5_23 C1_23 -149.6(12)
C3_23 C4_23 C5_23 C1_23 -26.4(14)
N1_23 C1_23 C5_23 C4_23 -97.9(9)
C2_23 C1_23 C5_23 C4_23 22.6(10)
C6_23 C1_23 C5_23 C4_23 141.9(8)
N1_23 C1_23 C6_23 O6_23 149.6(8)
C2_23 C1_23 C6_23 O6_23 24.5(11)
C5_23 C1_23 C6_23 O6_23 -90.0(10)
N1_23 C1_23 C6_23 N1_24 -36.5(9)
C2_23 C1_23 C6_23 N1_24 -161.6(8)
C5_23 C1_23 C6_23 N1_24 83.9(9)
C2_23 C3_23 N3_23 N31_23 -78(5)
C4_23 C3_23 N3_23 N31_23 175(5)
C3_23 N3_23 N31_23 N32_23 -32(10)
C5_23 C4_23 N4_23 N41_23 -84(3)
C3_23 C4_23 N4_23 N41_23 153(2)
C4_23 N4_23 N41_23 N42_23 -73(18)
O6_23 C6_23 N1_24 C1_24 -5.8(12)
C1_23 C6_23 N1_24 C1_24 -179.5(6)
C6_23 N1_24 C1_24 C2_24 156.7(7)
C6_23 N1_24 C1_24 C6_24 -79.5(8)
N1_24 C1_24 C2_24 C3_24 -70.6(9)
C6_24 C1_24 C2_24 C3_24 165.1(8)
C1_24 C2_24 C3_24 C5_24 55.4(17)
C1_24 C2_24 C3_24 C4_24 -176.0(10)
N1_24 C1_24 C6_24 O6_24 135.6(6)
C2_24 C1_24 C6_24 O6_24 -100.2(8)
N1_24 C1_24 C6_24 N1_25 -47.0(8)
C2_24 C1_24 C6_24 N1_25 77.2(7)
O6_24 C6_24 N1_25 C1_25 -1.8(9)
C1_24 C6_24 N1_25 C1_25 -179.2(6)
C6_24 N1_25 C1_25 C6_25 -59.8(8)
C6_24 N1_25 C1_25 C2_25 176.9(6)
N1_25 C1_25 C2_25 C3_25 172.8(6)
C6_25 C1_25 C2_25 C3_25 48.8(8)
C1_25 C2_25 C3_25 C5_25 61.9(9)
C1_25 C2_25 C3_25 C4_25 -172.6(7)
N1_25 C1_25 C6_25 O6_25 133.0(6)
C2_25 C1_25 C6_25 O6_25 -105.0(7)
N1_25 C1_25 C6_25 N1_26 -49.4(8)
C2_25 C1_25 C6_25 N1_26 72.6(7)
O6_25 C6_25 N1_26 C1_26 -7.9(9)
C1_25 C6_25 N1_26 C1_26 174.4(6)
C6_25 N1_26 C1_26 C6_26 47.9(8)
C6_25 N1_26 C1_26 C5_26 -74.4(7)
C6_25 N1_26 C1_26 C2_26 170.7(6)
N1_26 C1_26 C2_26 C3_26 127.5(6)
C6_26 C1_26 C2_26 C3_26 -110.1(6)
C5_26 C1_26 C2_26 C3_26 8.5(7)
C1_26 C2_26 C3_26 N3_26 -154.2(6)
C1_26 C2_26 C3_26 C4_26 -32.9(7)
N3_26 C3_26 C4_26 N4_26 -69.3(9)
C2_26 C3_26 C4_26 N4_26 168.8(7)
N3_26 C3_26 C4_26 C5_26 167.0(7)
C2_26 C3_26 C4_26 C5_26 45.1(7)
N4_26 C4_26 C5_26 C1_26 -160.3(6)
C3_26 C4_26 C5_26 C1_26 -39.7(7)
N1_26 C1_26 C5_26 C4_26 -100.2(6)
C6_26 C1_26 C5_26 C4_26 137.8(6)
C2_26 C1_26 C5_26 C4_26 19.1(7)
C7_26 O7_26 C6_26 O6_26 7.1(10)
C7_26 O7_26 C6_26 C1_26 -178.7(6)
N1_26 C1_26 C6_26 O6_26 -137.4(7)
C5_26 C1_26 C6_26 O6_26 -15.0(10)
C2_26 C1_26 C6_26 O6_26 99.5(8)
N1_26 C1_26 C6_26 O7_26 48.5(7)
C5_26 C1_26 C6_26 O7_26 170.9(5)
C2_26 C1_26 C6_26 O7_26 -74.6(7)
C2_26 C3_26 N3_26 N31_26 -84.3(10)
C4_26 C3_26 N3_26 N31_26 159.9(8)
C3_26 N3_26 N31_26 N32_26 -175(14)
C5_26 C4_26 N4_26 N41_26 -43.7(11)
C3_26 C4_26 N4_26 N41_26 -159.7(8)
C4_26 N4_26 N41_26 N42_26 165(10)
C4_30 C1_30 O1_30 C5_30 63.4(10)
C3_30 C1_30 O1_30 C5_30 -58.9(11)
C2_30 C1_30 O1_30 C5_30 -178.5(8)
C1_30 O1_30 C5_30 O5_30 3.6(11)
C1_30 O1_30 C5_30 N1_31 -176.1(6)
O5_30 C5_30 N1_31 C1_31 6.4(10)
O1_30 C5_30 N1_31 C1_31 -173.9(6)
C5_30 N1_31 C1_31 C6_31 -64.4(8)
C5_30 N1_31 C1_31 C2_31 169.9(6)
N1_31 C1_31 C2_31 C3_31 -88.4(9)
C6_31 C1_31 C2_31 C3_31 143.9(8)
C1_31 C2_31 C3_31 C4_31 60.9(13)
C1_31 C2_31 C3_31 C5_31 -64.3(14)
N1_31 C1_31 C6_31 O6_31 153.4(6)
C2_31 C1_31 C6_31 O6_31 -80.4(7)
N1_31 C1_31 C6_31 N1_32 -24.1(8)
C2_31 C1_31 C6_31 N1_32 102.1(7)
O6_31 C6_31 N1_32 C1_32 -1.7(9)
C1_31 C6_31 N1_32 C1_32 175.8(5)
C6_31 N1_32 C1_32 C6_32 -58.6(7)
C6_31 N1_32 C1_32 C2_32 176.8(5)
N1_32 C1_32 C2_32 C3_32 -176.5(5)
C6_32 C1_32 C2_32 C3_32 59.2(8)
C1_32 C2_32 C3_32 C5_32 56.2(9)
C1_32 C2_32 C3_32 C4_32 178.9(6)
N1_32 C1_32 C6_32 O6_32 150.1(6)
C2_32 C1_32 C6_32 O6_32 -87.0(7)
N1_32 C1_32 C6_32 N1_33 -29.9(8)
C2_32 C1_32 C6_32 N1_33 93.0(7)
O6_32 C6_32 N1_33 C1_33 -1.1(9)
C1_32 C6_32 N1_33 C1_33 178.9(5)
C6_32 N1_33 C1_33 C2_33 70.2(7)
C6_32 N1_33 C1_33 C6_33 -56.7(8)
C6_32 N1_33 C1_33 C5_33 -174.8(6)
N1_33 C1_33 C2_33 C3_33 91.4(7)
C6_33 C1_33 C2_33 C3_33 -143.2(6)
C5_33 C1_33 C2_33 C3_33 -27.4(7)
C1_33 C2_33 C3_33 C4_33 40.7(8)
C1_33 C2_33 C3_33 N3_33 -74.0(9)
N3_33 C3_33 C4_33 N4_33 -152.5(11)
C2_33 C3_33 C4_33 N4_33 89.0(12)
N3_33 C3_33 C4_33 C5_33 81.6(9)
C2_33 C3_33 C4_33 C5_33 -36.9(9)
C3_33 C4_33 C5_33 C1_33 19.8(9)
N4_33 C4_33 C5_33 C1_33 -104.8(12)
N1_33 C1_33 C5_33 C4_33 -113.7(7)
C2_33 C1_33 C5_33 C4_33 5.5(8)
C6_33 C1_33 C5_33 C4_33 125.9(7)
N1_33 C1_33 C6_33 O6_33 142.3(7)
C2_33 C1_33 C6_33 O6_33 16.7(10)
C5_33 C1_33 C6_33 O6_33 -97.4(8)
N1_33 C1_33 C6_33 N1_34 -41.2(8)
C2_33 C1_33 C6_33 N1_34 -166.8(6)
C5_33 C1_33 C6_33 N1_34 79.1(7)
C4_33 C3_33 N3_33 N31_33 -177.8(9)
C2_33 C3_33 N3_33 N31_33 -65.0(11)
C3_33 N3_33 N31_33 N32_33 -127(16)
C3_33 C4_33 N4_33 N41_33 -121.0(19)
C5_33 C4_33 N4_33 N41_33 0(3)
C4_33 N4_33 N41_33 N42_33 -93(13)
O6_33 C6_33 N1_34 C1_34 -2.7(10)
C1_33 C6_33 N1_34 C1_34 -179.1(6)
C6_33 N1_34 C1_34 C6_34 -79.5(8)
C6_33 N1_34 C1_34 C2_34 157.6(6)
N1_34 C1_34 C2_34 C3_34 -65.2(10)
C6_34 C1_34 C2_34 C3_34 170.6(8)
C1_34 C2_34 C3_34 C4_34 -46.8(18)
C1_34 C2_34 C3_34 C5_34 -173.5(12)
N1_34 C1_34 C6_34 O6_34 142.3(7)
C2_34 C1_34 C6_34 O6_34 -94.6(8)
N1_34 C1_34 C6_34 N1_35 -39.6(8)
C2_34 C1_34 C6_34 N1_35 83.4(8)
O6_34 C6_34 N1_35 C1_35 -1.1(10)
C1_34 C6_34 N1_35 C1_35 -179.2(6)
C6_34 N1_35 C1_35 C6_35 -61.7(8)
C6_34 N1_35 C1_35 C2_35 174.3(6)
N1_35 C1_35 C2_35 C3_35 176.4(8)
C6_35 C1_35 C2_35 C3_35 54.0(10)
C1_35 C2_35 C3_35 C4_35 63.7(15)
C1_35 C2_35 C3_35 C5_35 -165.9(10)
N1_35 C1_35 C6_35 O6_35 128.0(7)
C2_35 C1_35 C6_35 O6_35 -109.6(7)
N1_35 C1_35 C6_35 N1_36 -54.5(8)
C2_35 C1_35 C6_35 N1_36 67.8(8)
O6_35 C6_35 N1_36 C1_36 -7.6(11)
C1_35 C6_35 N1_36 C1_36 174.9(7)
C6_35 N1_36 C1_36 C6_36 46.4(10)
C6_35 N1_36 C1_36 C5_36 -77.5(9)
C6_35 N1_36 C1_36 C2_36 167.6(7)
N1_36 C1_36 C2_36 C3_36 124.7(8)
C6_36 C1_36 C2_36 C3_36 -111.4(9)
C5_36 C1_36 C2_36 C3_36 5.2(10)
C1_36 C2_36 C3_36 N3_36 -148.3(11)
C1_36 C2_36 C3_36 C4_36 -29.4(11)
N3_36 C3_36 C4_36 N4_36 -74.6(14)
C2_36 C3_36 C4_36 N4_36 160.3(10)
N3_36 C3_36 C4_36 C5_36 166.8(11)
C2_36 C3_36 C4_36 C5_36 41.7(11)
N4_36 C4_36 C5_36 C1_36 -158.4(9)
C3_36 C4_36 C5_36 C1_36 -37.7(10)
N1_36 C1_36 C5_36 C4_36 -99.4(9)
C6_36 C1_36 C5_36 C4_36 135.1(8)
C2_36 C1_36 C5_36 C4_36 19.9(10)
N1_36 C1_36 C6_36 O6_36 -132.8(10)
C5_36 C1_36 C6_36 O6_36 -8.2(13)
C2_36 C1_36 C6_36 O6_36 104.3(11)
N1_36 C1_36 C6_36 O7_36 45.6(10)
C5_36 C1_36 C6_36 O7_36 170.2(7)
C2_36 C1_36 C6_36 O7_36 -77.3(10)
O6_36 C6_36 O7_36 C7_36 0.2(15)
C1_36 C6_36 O7_36 C7_36 -178.3(9)
C4_36 C3_36 N3_36 N31_36 132.3(18)
C2_36 C3_36 N3_36 N31_36 -108.7(19)
C3_36 N3_36 N31_36 N32_36 -117(23)
C3_36 C4_36 N4_36 N41_36 106.3(16)
C5_36 C4_36 N4_36 N41_36 -140.3(14)
C4_36 N4_36 N41_36 N42_36 129(35)
